data_7029491
loop_
_publ_author_name
'Thio, Yude'
'Toh, Shi Wei'
'Xue, Feng'
'Vittal, Jagadese J.'

_publ_section_title
;
 Self-assembly of a 15-nickel metallamacrocyclic complex derived from the
 l-glutamic acid Schiff base ligand.
;
_journal_issue 16
_journal_name_full 'Dalton transactions (Cambridge, England : 2003)'
_journal_page_first 5998
_journal_page_last 6001
_journal_paper_doi 10.1039/c4dt00257a
_journal_volume 43
_journal_year 2014
_chemical_formula_sum 'C130 H160 N10 Ni15 O80'
_chemical_formula_weight 4023.33
_chemical_name_systematic
; 
 ? 
;
_space_group_IT_number 4
_symmetry_cell_setting monoclinic
_symmetry_space_group_name_Hall 'P 2yb'
_symmetry_space_group_name_H-M 'P 1 21 1'
_atom_sites_solution_hydrogens geom
_atom_sites_solution_primary direct
_atom_sites_solution_secondary difmap
_audit_creation_method SHELXL-97
_cell_angle_alpha 90.00
_cell_angle_beta 112.984(2)
_cell_angle_gamma 90.00
_cell_formula_units_Z 2
_cell_length_a 23.3418(15)
_cell_length_b 26.5625(16)
_cell_length_c 24.9717(17)
_cell_measurement_reflns_used 9960
_cell_measurement_temperature 100(2)
_cell_measurement_theta_max 21.67
_cell_measurement_theta_min 2.17
_cell_volume 14253.7(16)
_computing_cell_refinement 'Bruker SAINT'
_computing_data_collection 'Bruker APEX2'
_computing_data_reduction 'Bruker SAINT'
_computing_molecular_graphics 'Bruker SHELXTL'
_computing_publication_material 'Bruker SHELXTL'
_computing_structure_refinement 'SHELXL-97 (Sheldrick, 1997)'
_computing_structure_solution 'SHELXS-97 (Sheldrick, 1990)'
_diffrn_ambient_temperature 100(2)
_diffrn_measured_fraction_theta_full 1.000
_diffrn_measured_fraction_theta_max 1.000
_diffrn_measurement_device_type 'Bruker APEX-II CCD'
_diffrn_measurement_method '\f and \w scans'
_diffrn_radiation_monochromator graphite
_diffrn_radiation_source 'fine-focus sealed tube'
_diffrn_radiation_type MoK\a
_diffrn_radiation_wavelength 0.71073
_diffrn_reflns_av_R_equivalents 0.0422
_diffrn_reflns_av_sigmaI/netI 0.0926
_diffrn_reflns_limit_h_max 27
_diffrn_reflns_limit_h_min -27
_diffrn_reflns_limit_k_max 30
_diffrn_reflns_limit_k_min -31
_diffrn_reflns_limit_l_max 16
_diffrn_reflns_limit_l_min -29
_diffrn_reflns_number 85608
_diffrn_reflns_theta_full 25.00
_diffrn_reflns_theta_max 25.00
_diffrn_reflns_theta_min 0.89
_diffrn_standards_number 0
_exptl_absorpt_coefficient_mu 1.023
_exptl_absorpt_correction_T_max 0.8215
_exptl_absorpt_correction_T_min 0.5787
_exptl_absorpt_correction_type multi-scan
_exptl_absorpt_process_details 'SADABS (Sheldrick, 2008)'
_exptl_crystal_colour Green
_exptl_crystal_density_diffrn 0.937
_exptl_crystal_density_meas ?
_exptl_crystal_density_method 'not measured'
_exptl_crystal_description Block
_exptl_crystal_F_000 4140
_exptl_crystal_size_max 0.60
_exptl_crystal_size_mid 0.24
_exptl_crystal_size_min 0.20
_platon_squeeze_details
; 
Total Potential Solvent Accessible Void Vol.  7603.5 Ang^3 and the total
volume of the unit cell = 14253.7 Ang^3. Ther percentage of void = 53.3%
N: Electron Count / Cell =   3059 - To be included in D(calc), F000 & Mol.Wt.
;
_refine_diff_density_max 0.544
_refine_diff_density_min -0.381
_refine_diff_density_rms 0.074
_refine_ls_abs_structure_details 'Flack H D (1983), Acta Cryst. A39, 876-881'
_refine_ls_abs_structure_Flack 0.144(7)
_refine_ls_extinction_method none
_refine_ls_goodness_of_fit_ref 1.034
_refine_ls_hydrogen_treatment mixed
_refine_ls_matrix_type full
_refine_ls_number_parameters 2236
_refine_ls_number_reflns 49680
_refine_ls_number_restraints 2261
_refine_ls_restrained_S_all 1.020
_refine_ls_R_factor_all 0.0758
_refine_ls_R_factor_gt 0.0550
_refine_ls_shift/su_max 0.001
_refine_ls_shift/su_mean 0.000
_refine_ls_structure_factor_coef Fsqd
_refine_ls_weighting_details 'calc w=1/[\s^2^(Fo^2^)+(0.0502P)^2^+0.0000P] where P=(Fo^2^+2Fc^2^)/3'
_refine_ls_weighting_scheme calc
_refine_ls_wR_factor_gt 0.1257
_refine_ls_wR_factor_ref 0.1323
_reflns_number_gt 34968
_reflns_number_total 49680
_reflns_threshold_expression >2sigma(I)
_cod_data_source_file c4dt00257a2.cif
_cod_data_source_block Compound_1
_cod_depositor_comments
;
The following automatic conversions were performed:

'_symmetry_cell_setting' value 'Monoclinic' changed to 'monoclinic'
according to
/usr/data/users/saulius/crontab/automatic-downloads/current/RSC/lib/dictionaries/cif_core.dic
dictionary named 'cif_core.dic' version 2.4.2 from
2011-04-26.

'_exptl_absorpt_correction_type' value 'Multi-scan'
changed to 'multi-scan' according to
/usr/data/users/saulius/crontab/automatic-downloads/current/RSC/lib/dictionaries/cif_core.dic
dictionary named 'cif_core.dic' version 2.4.2 from 2011-04-26.

Automatic conversion script
Id: cif_fix_values 2281 2013-09-26 08:29:07Z andrius 

The following automatic conversions were performed:

'_exptl_crystal_density_meas' value 'Not Measured' was changed to '?'
- the value is perceived as not measured.

Automatic conversion script
Id: cif_fix_values 3008 2015-01-20 13:52:24Z robertas 
;
_cod_original_sg_symbol_H-M P2(1)
_cod_database_code 7029491

loop_
_symmetry_equiv_pos_as_xyz
'x, y, z'
'-x, y+1/2, -z'

loop_
_atom_site_label
_atom_site_type_symbol
_atom_site_fract_x
_atom_site_fract_y
_atom_site_fract_z
_atom_site_U_iso_or_equiv
_atom_site_adp_type
_atom_site_occupancy
_atom_site_symmetry_multiplicity
_atom_site_calc_flag
_atom_site_refinement_flags
Ni1 Ni 0.10687(3) 0.54104(2) 0.43643(3) 0.04453(17) Uani 1 1 d D
Ni2 Ni 0.26313(3) 0.55919(2) 0.52209(3) 0.04208(16) Uani 1 1 d .
Ni3 Ni 0.40661(2) 0.49995(2) 0.57918(3) 0.04013(16) Uani 1 1 d D
Ni4 Ni 0.21721(3) 0.33539(3) 0.70638(4) 0.0553(2) Uani 1 1 d D
Ni5 Ni 0.35525(3) 0.26922(3) 0.75009(3) 0.04898(18) Uani 1 1 d .
Ni6 Ni 0.45376(3) 0.20707(3) 0.69893(3) 0.05193(19) Uani 1 1 d D
Ni7 Ni 0.15101(3) 0.04887(2) 0.55957(3) 0.04530(17) Uani 1 1 d D
Ni8 Ni 0.24618(3) -0.00970(2) 0.50152(3) 0.04541(17) Uani 1 1 d .
Ni9 Ni 0.33082(3) 0.00906(3) 0.41589(3) 0.04774(18) Uani 1 1 d D
Ni10 Ni -0.00068(3) 0.07422(3) 0.19766(4) 0.0574(2) Uani 1 1 d D
Ni11 Ni 0.08526(3) 0.10182(3) 0.11685(3) 0.05307(19) Uani 1 1 d .
Ni12 Ni 0.20193(4) 0.17667(3) 0.10917(5) 0.0771(3) Uani 1 1 d D
Ni13 Ni -0.02312(3) 0.38394(3) 0.12540(4) 0.0669(2) Uani 1 1 d D
Ni14 Ni 0.10262(3) 0.45692(3) 0.13411(3) 0.0589(2) Uani 1 1 d .
Ni15 Ni 0.25767(3) 0.47997(3) 0.21722(4) 0.0614(2) Uani 1 1 d D
O1 O 0.18522(13) 0.58417(11) 0.45874(16) 0.0434(9) Uani 1 1 d U
O2 O 0.29335(14) 0.62574(13) 0.49691(17) 0.0530(10) Uani 1 1 d DU
O3 O 0.02597(15) 0.50133(13) 0.40400(18) 0.0519(9) Uani 1 1 d U
O4 O -0.06739(14) 0.49812(15) 0.33136(19) 0.0633(11) Uani 1 1 d U
O5 O 0.09309(16) 0.45417(13) 0.21040(16) 0.0530(9) Uani 1 1 d U
O6 O -0.00482(18) 0.43507(14) 0.1905(2) 0.0686(12) Uani 1 1 d U
O7 O 0.34279(13) 0.54570(12) 0.59146(17) 0.0457(9) Uani 1 1 d U
O8 O 0.24885(16) 0.59894(13) 0.58827(18) 0.0560(10) Uani 1 1 d DU
O9 O 0.47505(15) 0.45101(13) 0.57747(18) 0.0479(9) Uani 1 1 d U
O10 O 0.55959(15) 0.41165(14) 0.63386(19) 0.0579(10) Uani 1 1 d U
O11 O 0.37162(14) 0.31130(12) 0.69089(16) 0.0450(9) Uani 1 1 d U
O12 O 0.46126(14) 0.28240(12) 0.69122(18) 0.0524(10) Uani 1 1 d U
O13 O 0.30721(18) 0.32974(13) 0.75989(17) 0.0569(10) Uani 1 1 d U
O14 O 0.4234(2) 0.30814(16) 0.81830(19) 0.0782(13) Uani 1 1 d DU
O15 O 0.12813(18) 0.35011(14) 0.6541(2) 0.0685(12) Uani 1 1 d U
O16 O 0.0551(2) 0.41025(17) 0.6240(3) 0.0903(17) Uani 1 1 d U
O17 O 0.12813(13) 0.50534(13) 0.51393(17) 0.0502(9) Uani 1 1 d U
O18 O 0.23002(14) 0.49639(12) 0.54533(17) 0.0489(9) Uani 1 1 d U
O19 O 0.40764(17) 0.20803(14) 0.75346(18) 0.0580(10) Uani 1 1 d U
O20 O 0.3441(2) 0.22590(17) 0.8143(2) 0.0803(13) Uani 1 1 d DU
O21 O 0.49891(16) 0.19581(13) 0.64424(19) 0.0601(11) Uani 1 1 d U
O22 O 0.53824(17) 0.13971(15) 0.6041(2) 0.0735(13) Uani 1 1 d U
O23 O 0.29926(14) 0.05276(12) 0.52574(17) 0.0504(9) Uani 1 1 d U
O24 O 0.37480(14) 0.04503(14) 0.49270(17) 0.0543(10) Uani 1 1 d U
O25 O 0.22356(14) 0.00238(12) 0.56961(17) 0.0474(9) Uani 1 1 d U
O26 O 0.31479(16) -0.05234(15) 0.5656(2) 0.0641(11) Uani 1 1 d DU
O27 O 0.08424(15) 0.09891(13) 0.5596(2) 0.0527(10) Uani 1 1 d U
O28 O 0.04603(14) 0.13850(13) 0.61640(19) 0.0593(11) Uani 1 1 d U
O29 O 0.19744(16) 0.26068(13) 0.6881(2) 0.0639(11) Uani 1 1 d U
O30 O 0.28662(16) 0.23164(11) 0.68737(17) 0.0482(9) Uani 1 1 d U
O31 O 0.27139(14) -0.03383(12) 0.43791(17) 0.0476(9) Uani 1 1 d U
O32 O 0.19419(16) -0.07633(12) 0.47599(19) 0.0558(10) Uani 1 1 d DU
O33 O 0.38490(15) 0.04847(14) 0.3816(2) 0.0603(11) Uani 1 1 d U
O34 O 0.41944(15) 0.04972(14) 0.31224(17) 0.0566(10) Uani 1 1 d U
O35 O 0.16017(19) 0.09842(13) 0.19165(17) 0.0577(10) Uani 1 1 d U
O36 O 0.2370(2) 0.11659(18) 0.1665(3) 0.0880(15) Uani 1 1 d U
O37 O 0.04852(17) 0.04962(13) 0.15315(17) 0.0580(10) Uani 1 1 d U
O38 O 0.1106(2) 0.03300(15) 0.08778(18) 0.0654(11) Uani 1 1 d DU
O39 O -0.04703(19) 0.09167(15) 0.24939(19) 0.0650(11) Uani 1 1 d U
O40 O -0.07970(17) 0.06245(17) 0.3161(2) 0.0770(13) Uani 1 1 d U
O41 O 0.10243(15) 0.03995(13) 0.47199(17) 0.0513(9) Uani 1 1 d U
O42 O 0.17843(14) 0.02977(12) 0.44072(17) 0.0485(9) Uani 1 1 d U
O43 O 0.1156(2) 0.14817(15) 0.06993(18) 0.0665(11) Uani 1 1 d U
O44 O 0.0100(2) 0.10407(16) 0.03778(19) 0.0725(12) Uani 1 1 d DU
O45 O 0.2867(3) 0.2118(2) 0.1460(4) 0.126(2) Uani 1 1 d DU
O46 O 0.3420(3) 0.2745(2) 0.1264(5) 0.189(4) Uani 1 1 d DU
O47 O 0.15157(18) 0.39199(14) 0.1533(2) 0.0669(11) Uani 1 1 d U
O48 O 0.24842(19) 0.41244(19) 0.1736(2) 0.0879(15) Uani 1 1 d U
O49 O 0.02837(18) 0.41511(15) 0.08621(19) 0.0660(11) Uani 1 1 d U
O50 O 0.1061(2) 0.46220(18) 0.0514(2) 0.0804(13) Uani 1 1 d DU
O51 O -0.0775(2) 0.34420(16) 0.1576(2) 0.0808(14) Uani 1 1 d U
O52 O -0.1454(2) 0.2799(2) 0.1436(3) 0.120(2) Uani 1 1 d U
O53 O -0.02636(19) 0.14325(16) 0.1580(2) 0.0713(12) Uani 1 1 d U
O54 O 0.05724(18) 0.16541(13) 0.14321(18) 0.0563(10) Uani 1 1 d U
O55 O 0.17202(16) 0.50830(14) 0.17161(17) 0.0601(10) Uani 1 1 d U
O56 O 0.05260(18) 0.52541(14) 0.11479(18) 0.0670(12) Uani 1 1 d DU
O57 O 0.34642(18) 0.45915(17) 0.2692(2) 0.0791(14) Uani 1 1 d U
O58 O 0.43483(18) 0.4882(2) 0.3359(2) 0.0848(15) Uani 1 1 d U
O59 O 0.27949(13) 0.52094(12) 0.46012(15) 0.0448(9) Uani 1 1 d U
O60 O 0.38275(14) 0.51154(14) 0.49130(16) 0.0516(9) Uani 1 1 d U
N1 N 0.06936(16) 0.57380(15) 0.3576(2) 0.0466(11) Uani 1 1 d U
N2 N 0.44446(18) 0.48336(14) 0.6627(2) 0.0442(11) Uani 1 1 d U
N3 N 0.2169(3) 0.40983(17) 0.7167(3) 0.0666(15) Uani 1 1 d U
N4 N 0.4591(2) 0.13144(17) 0.7014(2) 0.0607(13) Uani 1 1 d U
N5 N 0.18257(18) 0.06287(15) 0.6449(2) 0.0471(11) Uani 1 1 d U
N6 N 0.30304(17) -0.02270(15) 0.3381(2) 0.0466(11) Uani 1 1 d U
N7 N 0.0145(2) 0.01075(17) 0.2444(2) 0.0552(12) Uani 1 1 d U
N8 N 0.1855(4) 0.2362(2) 0.0599(3) 0.102(2) Uani 1 1 d DU
N9 N -0.0543(2) 0.33026(19) 0.0646(3) 0.0666(14) Uani 1 1 d U
N10 N 0.2823(2) 0.54276(19) 0.2659(2) 0.0556(12) Uani 1 1 d U
C1 C 0.2502(2) 0.64774(19) 0.4508(3) 0.0465(13) Uani 1 1 d U
C2 C 0.2606(3) 0.6902(2) 0.4238(3) 0.0689(18) Uani 1 1 d U
H2 H 0.2995 0.7071 0.4398 0.083 Uiso 1 1 calc R
C3 C 0.2130(3) 0.7085(3) 0.3719(3) 0.0777(19) Uani 1 1 d U
H3 H 0.2202 0.7372 0.3527 0.093 Uiso 1 1 calc R
C4 C 0.1569(3) 0.6844(2) 0.3499(3) 0.0628(16) Uani 1 1 d U
H4 H 0.1249 0.6969 0.3156 0.075 Uiso 1 1 calc R
C5 C 0.1457(2) 0.6413(2) 0.3771(3) 0.0551(15) Uani 1 1 d U
C6 C 0.1917(2) 0.62269(18) 0.4278(3) 0.0455(13) Uani 1 1 d U
C7 C 0.3557(3) 0.6444(3) 0.5139(3) 0.083(2) Uani 1 1 d DU
H7A H 0.3549 0.6767 0.4948 0.125 Uiso 1 1 calc R
H7B H 0.3805 0.6201 0.5024 0.125 Uiso 1 1 calc R
H7C H 0.3744 0.6489 0.5562 0.125 Uiso 1 1 calc R
C8 C 0.0874(2) 0.6155(2) 0.3448(3) 0.0546(15) Uani 1 1 d U
H8 H 0.0598 0.6316 0.3104 0.066 Uiso 1 1 calc R
C9 C 0.0087(2) 0.5538(2) 0.3199(2) 0.0505(13) Uani 1 1 d U
H9 H -0.0224 0.5817 0.3070 0.061 Uiso 1 1 calc R
C10 C -0.0118(2) 0.51421(19) 0.3549(3) 0.0504(14) Uani 1 1 d U
C11 C 0.0118(3) 0.5265(2) 0.2654(3) 0.0562(15) Uani 1 1 d U
H11A H -0.0312 0.5191 0.2379 0.067 Uiso 1 1 calc R
H11B H 0.0303 0.5498 0.2458 0.067 Uiso 1 1 calc R
C12 C 0.0479(3) 0.4789(2) 0.2781(3) 0.0570(15) Uani 1 1 d U
H12A H 0.0314 0.4558 0.2997 0.068 Uiso 1 1 calc R
H12B H 0.0920 0.4862 0.3029 0.068 Uiso 1 1 calc R
C13 C 0.0444(3) 0.4536(2) 0.2224(3) 0.0503(14) Uani 1 1 d U
C14 C 0.3408(2) 0.5571(2) 0.6421(3) 0.0509(13) Uani 1 1 d U
C15 C 0.2932(3) 0.5889(2) 0.6417(3) 0.0590(15) Uani 1 1 d U
C16 C 0.2894(4) 0.6060(3) 0.6929(4) 0.087(2) Uani 1 1 d U
H16 H 0.2566 0.6279 0.6915 0.104 Uiso 1 1 calc R
C17 C 0.3346(4) 0.5906(3) 0.7466(4) 0.102(3) Uani 1 1 d U
H17 H 0.3338 0.6026 0.7821 0.122 Uiso 1 1 calc R
C18 C 0.3800(4) 0.5579(3) 0.7465(4) 0.101(3) Uani 1 1 d U
H18 H 0.4100 0.5467 0.7827 0.121 Uiso 1 1 calc R
C19 C 0.3839(3) 0.5406(2) 0.6959(3) 0.0607(15) Uani 1 1 d U
C20 C 0.1945(3) 0.6255(3) 0.5837(3) 0.0763(19) Uani 1 1 d DU
H20A H 0.2006 0.6403 0.6215 0.114 Uiso 1 1 calc R
H20B H 0.1591 0.6023 0.5718 0.114 Uiso 1 1 calc R
H20C H 0.1862 0.6523 0.5546 0.114 Uiso 1 1 calc R
C21 C 0.4345(3) 0.5049(2) 0.7047(3) 0.0618(16) Uani 1 1 d U
H21 H 0.4616 0.4970 0.7435 0.074 Uiso 1 1 calc R
C22 C 0.4958(2) 0.44566(17) 0.6798(2) 0.0398(12) Uani 1 1 d U
H22 H 0.5333 0.4608 0.7110 0.048 Uiso 1 1 calc R
C23 C 0.5108(2) 0.43714(18) 0.6253(3) 0.0438(13) Uani 1 1 d U
C24 C 0.4804(2) 0.39650(18) 0.7028(2) 0.0462(13) Uani 1 1 d U
H24A H 0.5189 0.3763 0.7199 0.055 Uiso 1 1 calc R
H24B H 0.4662 0.4044 0.7344 0.055 Uiso 1 1 calc R
C25 C 0.4306(2) 0.3647(2) 0.6572(3) 0.0514(14) Uani 1 1 d U
H25A H 0.3907 0.3833 0.6429 0.062 Uiso 1 1 calc R
H25B H 0.4427 0.3592 0.6237 0.062 Uiso 1 1 calc R
C26 C 0.4219(2) 0.31549(19) 0.6803(2) 0.0441(13) Uani 1 1 d U
C27 C 0.3449(3) 0.3680(3) 0.7895(3) 0.0739(18) Uani 1 1 d U
C28 C 0.3254(4) 0.4163(3) 0.7894(4) 0.085(2) Uani 1 1 d U
C29 C 0.3687(6) 0.4527(4) 0.8190(5) 0.133(4) Uani 1 1 d U
H29 H 0.3551 0.4867 0.8163 0.160 Uiso 1 1 calc R
C30 C 0.4311(7) 0.4423(5) 0.8526(6) 0.169(5) Uani 1 1 d U
H30 H 0.4589 0.4679 0.8743 0.203 Uiso 1 1 calc R
C31 C 0.4505(4) 0.3934(3) 0.8530(4) 0.109(3) Uani 1 1 d U
H31 H 0.4929 0.3847 0.8742 0.130 Uiso 1 1 calc R
C32 C 0.4076(3) 0.3563(3) 0.8219(3) 0.0756(19) Uani 1 1 d U
C33 C 0.4905(4) 0.2954(4) 0.8463(4) 0.127(3) Uani 1 1 d DU
H33A H 0.5117 0.3200 0.8768 0.191 Uiso 1 1 calc R
H33B H 0.5088 0.2960 0.8170 0.191 Uiso 1 1 calc R
H33C H 0.4953 0.2617 0.8634 0.191 Uiso 1 1 calc R
C34 C 0.2645(4) 0.4369(3) 0.7529(4) 0.086(2) Uani 1 1 d U
H34 H 0.2583 0.4721 0.7551 0.103 Uiso 1 1 calc R
C35 C 0.1571(3) 0.4344(2) 0.6795(3) 0.0647(17) Uani 1 1 d U
H35 H 0.1432 0.4538 0.7065 0.078 Uiso 1 1 calc R
C36 C 0.1089(3) 0.3962(2) 0.6522(3) 0.0744(19) Uani 1 1 d U
C37 C 0.1639(3) 0.4713(2) 0.6386(3) 0.0548(14) Uani 1 1 d U
H37A H 0.1987 0.4944 0.6598 0.066 Uiso 1 1 calc R
H37B H 0.1254 0.4916 0.6219 0.066 Uiso 1 1 calc R
C38 C 0.1763(2) 0.44620(19) 0.5902(2) 0.0472(13) Uani 1 1 d U
H38A H 0.1432 0.4212 0.5709 0.057 Uiso 1 1 calc R
H38B H 0.2165 0.4281 0.6066 0.057 Uiso 1 1 calc R
C39 C 0.1782(2) 0.48520(18) 0.5446(2) 0.0429(12) Uani 1 1 d U
C40 C 0.3963(3) 0.1689(2) 0.7789(3) 0.0676(17) Uani 1 1 d U
C41 C 0.4142(3) 0.1180(3) 0.7726(4) 0.084(2) Uani 1 1 d U
C42 C 0.3980(6) 0.0798(4) 0.8017(5) 0.147(4) Uani 1 1 d U
H42 H 0.4106 0.0464 0.7984 0.177 Uiso 1 1 calc R
C43 C 0.3637(6) 0.0889(4) 0.8358(5) 0.137(4) Uani 1 1 d U
H43 H 0.3525 0.0622 0.8551 0.164 Uiso 1 1 calc R
C44 C 0.3470(5) 0.1368(4) 0.8405(4) 0.123(3) Uani 1 1 d U
H44 H 0.3234 0.1434 0.8633 0.147 Uiso 1 1 calc R
C45 C 0.3628(4) 0.1763(3) 0.8136(3) 0.084(2) Uani 1 1 d U
C46 C 0.3253(8) 0.2525(7) 0.8552(6) 0.236(8) Uani 1 1 d DU
H46A H 0.3405 0.2872 0.8592 0.354 Uiso 1 1 calc R
H46B H 0.3429 0.2357 0.8932 0.354 Uiso 1 1 calc R
H46C H 0.2798 0.2526 0.8411 0.354 Uiso 1 1 calc R
C47 C 0.4412(3) 0.1030(3) 0.7350(3) 0.081(2) Uani 1 1 d U
H47 H 0.4476 0.0678 0.7332 0.097 Uiso 1 1 calc R
C48 C 0.4872(2) 0.1096(2) 0.6645(3) 0.0595(16) Uani 1 1 d U
H48 H 0.5244 0.0899 0.6900 0.071 Uiso 1 1 calc R
C49 C 0.5100(2) 0.1511(2) 0.6357(3) 0.0582(16) Uani 1 1 d U
C50 C 0.4443(2) 0.0738(2) 0.6206(3) 0.0585(15) Uani 1 1 d U
H50A H 0.4278 0.0493 0.6409 0.070 Uiso 1 1 calc R
H50B H 0.4683 0.0548 0.6022 0.070 Uiso 1 1 calc R
C51 C 0.3908(2) 0.0997(2) 0.5742(2) 0.0500(14) Uani 1 1 d U
H51A H 0.4071 0.1263 0.5562 0.060 Uiso 1 1 calc R
H51B H 0.3646 0.1161 0.5922 0.060 Uiso 1 1 calc R
C52 C 0.3496(2) 0.06289(17) 0.5257(2) 0.0441(13) Uani 1 1 d U
C53 C 0.2674(3) -0.0106(2) 0.6212(3) 0.0608(16) Uani 1 1 d U
C54 C 0.3157(3) -0.0428(2) 0.6200(3) 0.0599(16) Uani 1 1 d U
C55 C 0.3578(4) -0.0651(3) 0.6701(4) 0.097(2) Uani 1 1 d U
H55A H 0.3886 -0.0879 0.6688 0.116 Uiso 1 1 calc R
C56 C 0.3533(5) -0.0526(4) 0.7230(4) 0.113(3) Uani 1 1 d U
H56 H 0.3827 -0.0666 0.7580 0.136 Uiso 1 1 calc R
C57 C 0.3079(4) -0.0208(3) 0.7265(4) 0.101(3) Uani 1 1 d U
H57 H 0.3049 -0.0145 0.7627 0.121 Uiso 1 1 calc R
C58 C 0.2670(3) 0.0015(3) 0.6758(3) 0.0710(17) Uani 1 1 d U
C59 C 0.3676(3) -0.0777(3) 0.5617(4) 0.082(2) Uani 1 1 d DU
H59A H 0.3916 -0.0942 0.5989 0.124 Uiso 1 1 calc R
H59B H 0.3940 -0.0531 0.5529 0.124 Uiso 1 1 calc R
H59C H 0.3532 -0.1030 0.5308 0.124 Uiso 1 1 calc R
C60 C 0.2240(3) 0.0376(2) 0.6835(3) 0.0637(16) Uani 1 1 d U
H60 H 0.2275 0.0427 0.7224 0.076 Uiso 1 1 calc R
C61 C 0.1451(2) 0.09966(19) 0.6628(2) 0.0474(13) Uani 1 1 d U
H61 H 0.1320 0.0835 0.6924 0.057 Uiso 1 1 calc R
C62 C 0.0867(2) 0.11290(19) 0.6088(3) 0.0444(13) Uani 1 1 d U
C63 C 0.1818(2) 0.14695(18) 0.6888(2) 0.0462(13) Uani 1 1 d U
H63A H 0.1580 0.1670 0.7065 0.055 Uiso 1 1 calc R
H63B H 0.2214 0.1369 0.7205 0.055 Uiso 1 1 calc R
C64 C 0.1967(2) 0.1802(2) 0.6471(3) 0.0511(14) Uani 1 1 d U
H64A H 0.1576 0.1895 0.6144 0.061 Uiso 1 1 calc R
H64B H 0.2230 0.1613 0.6311 0.061 Uiso 1 1 calc R
C65 C 0.2306(2) 0.22773(19) 0.6767(3) 0.0471(13) Uani 1 1 d U
C66 C 0.2358(2) -0.07218(19) 0.4057(2) 0.0462(13) Uani 1 1 d U
C67 C 0.1957(2) -0.0965(2) 0.4270(3) 0.0528(14) Uani 1 1 d U
C68 C 0.1625(3) -0.1389(2) 0.3978(3) 0.0583(15) Uani 1 1 d U
H68 H 0.1364 -0.1559 0.4131 0.070 Uiso 1 1 calc R
C69 C 0.1667(3) -0.1562(2) 0.3489(3) 0.0681(17) Uani 1 1 d U
H69 H 0.1437 -0.1850 0.3298 0.082 Uiso 1 1 calc R
C70 C 0.2047(3) -0.1318(2) 0.3265(3) 0.0617(16) Uani 1 1 d U
H70 H 0.2074 -0.1440 0.2918 0.074 Uiso 1 1 calc R
C71 C 0.2394(2) -0.08935(19) 0.3540(3) 0.0491(14) Uani 1 1 d U
C72 C 0.1526(3) -0.0953(3) 0.4966(3) 0.080(2) Uani 1 1 d DU
H72A H 0.1359 -0.1271 0.4770 0.120 Uiso 1 1 calc R
H72B H 0.1185 -0.0712 0.4892 0.120 Uiso 1 1 calc R
H72C H 0.1735 -0.1011 0.5386 0.120 Uiso 1 1 calc R
C73 C 0.2723(2) -0.0632(2) 0.3226(3) 0.0536(14) Uani 1 1 d U
H73 H 0.2703 -0.0780 0.2873 0.064 Uiso 1 1 calc R
C74 C 0.3294(2) -0.0015(2) 0.2976(2) 0.0490(13) Uani 1 1 d U
H74 H 0.3492 -0.0298 0.2848 0.059 Uiso 1 1 calc R
C75 C 0.3827(2) 0.03606(19) 0.3336(3) 0.0441(12) Uani 1 1 d U
C76 C 0.2844(3) 0.0251(2) 0.2424(3) 0.0678(17) Uani 1 1 d U
H76A H 0.3065 0.0326 0.2167 0.081 Uiso 1 1 calc R
H76B H 0.2495 0.0021 0.2212 0.081 Uiso 1 1 calc R
C77 C 0.2582(3) 0.0740(3) 0.2559(3) 0.0736(18) Uani 1 1 d U
H77A H 0.2347 0.0665 0.2804 0.088 Uiso 1 1 calc R
H77B H 0.2931 0.0967 0.2781 0.088 Uiso 1 1 calc R
C78 C 0.2167(3) 0.0999(2) 0.2023(3) 0.0609(16) Uani 1 1 d U
C79 C 0.0767(3) 0.0041(2) 0.1587(3) 0.0582(15) Uani 1 1 d U
C80 C 0.1099(3) -0.0055(2) 0.1241(3) 0.0581(15) Uani 1 1 d U
C81 C 0.1407(3) -0.0502(3) 0.1281(3) 0.0761(19) Uani 1 1 d U
H81 H 0.1630 -0.0564 0.1040 0.091 Uiso 1 1 calc R
C82 C 0.1391(3) -0.0864(2) 0.1676(3) 0.0685(18) Uani 1 1 d U
H82 H 0.1613 -0.1170 0.1709 0.082 Uiso 1 1 calc R
C83 C 0.1060(3) -0.0791(2) 0.2022(3) 0.0691(17) Uani 1 1 d U
H83 H 0.1046 -0.1042 0.2287 0.083 Uiso 1 1 calc R
C84 C 0.0747(3) -0.0332(2) 0.1970(3) 0.0549(14) Uani 1 1 d U
C85 C 0.1475(3) 0.0289(3) 0.0536(3) 0.079(2) Uani 1 1 d DU
H85A H 0.1525 -0.0067 0.0460 0.119 Uiso 1 1 calc R
H85B H 0.1885 0.0439 0.0749 0.119 Uiso 1 1 calc R
H85C H 0.1268 0.0466 0.0166 0.119 Uiso 1 1 calc R
C86 C 0.0443(3) -0.0299(2) 0.2380(3) 0.0669(17) Uani 1 1 d U
H86 H 0.0460 -0.0584 0.2616 0.080 Uiso 1 1 calc R
C87 C -0.0146(2) 0.0078(2) 0.2893(3) 0.0550(14) Uani 1 1 d U
H87 H -0.0440 -0.0214 0.2801 0.066 Uiso 1 1 calc R
C88 C -0.0520(3) 0.0581(3) 0.2831(3) 0.0649(16) Uani 1 1 d U
C89 C 0.0327(3) 0.0020(2) 0.3477(3) 0.0572(15) Uani 1 1 d U
H89A H 0.0579 -0.0282 0.3484 0.069 Uiso 1 1 calc R
H89B H 0.0117 -0.0043 0.3747 0.069 Uiso 1 1 calc R
C90 C 0.0770(2) 0.0469(2) 0.3709(2) 0.0490(13) Uani 1 1 d U
H90A H 0.0999 0.0525 0.3453 0.059 Uiso 1 1 calc R
H90B H 0.0523 0.0775 0.3695 0.059 Uiso 1 1 calc R
C91 C 0.1233(2) 0.03874(18) 0.4325(2) 0.0432(12) Uani 1 1 d U
C92 C 0.0672(4) 0.1700(3) 0.0250(3) 0.0754(19) Uani 1 1 d U
C93 C 0.0093(4) 0.1477(3) 0.0064(3) 0.0748(19) Uani 1 1 d U
C94 C -0.0403(4) 0.1685(3) -0.0363(3) 0.093(2) Uani 1 1 d U
H94 H -0.0799 0.1529 -0.0472 0.112 Uiso 1 1 calc R
C95 C -0.0351(5) 0.2118(4) -0.0645(4) 0.116(3) Uani 1 1 d U
H95 H -0.0702 0.2256 -0.0952 0.139 Uiso 1 1 calc R
C96 C 0.0237(6) 0.2351(4) -0.0465(5) 0.133(4) Uani 1 1 d U
H96 H 0.0282 0.2652 -0.0650 0.160 Uiso 1 1 calc R
C97 C 0.0742(4) 0.2151(3) -0.0029(4) 0.084(2) Uani 1 1 d U
C98 C -0.0481(3) 0.0781(3) 0.0235(3) 0.078(2) Uani 1 1 d DU
H98A H -0.0754 0.0852 -0.0170 0.117 Uiso 1 1 calc R
H98B H -0.0681 0.0896 0.0493 0.117 Uiso 1 1 calc R
H98C H -0.0405 0.0418 0.0285 0.117 Uiso 1 1 calc R
C99 C 0.1239(5) 0.2441(3) 0.0140(4) 0.109(3) Uani 1 1 d U
H99 H 0.1190 0.2748 -0.0067 0.131 Uiso 1 1 calc R
C100 C 0.2359(4) 0.2730(3) 0.0699(4) 0.099(2) Uani 1 1 d DU
H100 H 0.2442 0.2759 0.0336 0.118 Uiso 1 1 calc R
C101 C 0.2918(5) 0.2510(4) 0.1167(6) 0.144(4) Uani 1 1 d DU
C102 C 0.2207(4) 0.3253(3) 0.0864(3) 0.088(2) Uani 1 1 d DU
H10C H 0.1807 0.3369 0.0565 0.105 Uiso 1 1 calc R
H10D H 0.2535 0.3493 0.0870 0.105 Uiso 1 1 calc R
C103 C 0.2162(3) 0.3255(2) 0.1461(3) 0.0732(18) Uani 1 1 d U
H10E H 0.2553 0.3129 0.1764 0.088 Uiso 1 1 calc R
H10F H 0.1816 0.3037 0.1455 0.088 Uiso 1 1 calc R
C104 C 0.2043(3) 0.3809(2) 0.1594(3) 0.0707(18) Uani 1 1 d U
C105 C 0.0267(3) 0.4019(2) 0.0344(3) 0.0662(17) Uani 1 1 d U
C106 C 0.0654(3) 0.4268(3) 0.0128(3) 0.0738(19) Uani 1 1 d U
C107 C 0.0617(4) 0.4206(3) -0.0424(4) 0.095(2) Uani 1 1 d U
H107 H 0.0874 0.4397 -0.0565 0.114 Uiso 1 1 calc R
C108 C 0.0195(4) 0.3855(3) -0.0781(4) 0.100(3) Uani 1 1 d U
H108 H 0.0169 0.3800 -0.1165 0.120 Uiso 1 1 calc R
C109 C -0.0185(4) 0.3589(3) -0.0579(4) 0.099(3) Uani 1 1 d U
H109 H -0.0475 0.3354 -0.0826 0.119 Uiso 1 1 calc R
C110 C -0.0149(3) 0.3662(3) -0.0023(3) 0.076(2) Uani 1 1 d U
C111 C 0.1565(3) 0.4793(3) 0.0391(3) 0.087(2) Uani 1 1 d DU
H11C H 0.1458 0.4776 -0.0029 0.130 Uiso 1 1 calc R
H11D H 0.1929 0.4580 0.0593 0.130 Uiso 1 1 calc R
H11E H 0.1662 0.5142 0.0524 0.130 Uiso 1 1 calc R
C112 C -0.0538(3) 0.3318(3) 0.0169(4) 0.080(2) Uani 1 1 d U
H112 H -0.0804 0.3090 -0.0112 0.097 Uiso 1 1 calc R
C113 C -0.0975(4) 0.2916(3) 0.0787(4) 0.089(2) Uani 1 1 d U
H113 H -0.1384 0.2900 0.0447 0.107 Uiso 1 1 calc R
C114 C -0.1078(3) 0.3071(3) 0.1271(4) 0.084(2) Uani 1 1 d U
C115 C -0.0650(3) 0.2386(3) 0.0863(4) 0.084(2) Uani 1 1 d U
H11F H -0.0966 0.2125 0.0826 0.101 Uiso 1 1 calc R
H11G H -0.0514 0.2338 0.0538 0.101 Uiso 1 1 calc R
C116 C -0.0140(3) 0.2301(2) 0.1381(3) 0.0732(19) Uani 1 1 d U
H11H H -0.0251 0.2405 0.1709 0.088 Uiso 1 1 calc R
H11I H 0.0207 0.2518 0.1387 0.088 Uiso 1 1 calc R
C117 C 0.0083(3) 0.1760(2) 0.1477(3) 0.0612(16) Uani 1 1 d U
C118 C 0.1485(3) 0.5535(2) 0.1823(3) 0.0591(15) Uani 1 1 d U
C119 C 0.0853(3) 0.5622(2) 0.1516(3) 0.0675(17) Uani 1 1 d U
C120 C 0.0598(3) 0.6080(2) 0.1590(3) 0.0724(18) Uani 1 1 d U
H120 H 0.0167 0.6144 0.1380 0.087 Uiso 1 1 calc R
C121 C 0.0964(4) 0.6438(3) 0.1965(3) 0.084(2) Uani 1 1 d U
H121 H 0.0785 0.6744 0.2021 0.100 Uiso 1 1 calc R
C122 C 0.1596(4) 0.6351(3) 0.2263(3) 0.081(2) Uani 1 1 d U
H122 H 0.1852 0.6608 0.2503 0.097 Uiso 1 1 calc R
C123 C 0.1862(3) 0.5890(2) 0.2213(3) 0.0676(17) Uani 1 1 d U
C124 C -0.0128(3) 0.5301(2) 0.0841(3) 0.082(2) Uani 1 1 d DU
H12C H -0.0243 0.5658 0.0799 0.123 Uiso 1 1 calc R
H12D H -0.0342 0.5130 0.1058 0.123 Uiso 1 1 calc R
H12E H -0.0251 0.5148 0.0455 0.123 Uiso 1 1 calc R
C125 C 0.2524(3) 0.5817(2) 0.2615(3) 0.0586(15) Uani 1 1 d U
H125 H 0.2731 0.6093 0.2855 0.070 Uiso 1 1 calc R
C126 C 0.3494(3) 0.5415(2) 0.3098(3) 0.0586(15) Uani 1 1 d U
H126 H 0.3732 0.5695 0.3012 0.070 Uiso 1 1 calc R
C127 C 0.3780(3) 0.4928(3) 0.3060(3) 0.0695(17) Uani 1 1 d U
C128 C 0.3508(2) 0.5483(2) 0.3714(2) 0.0500(13) Uani 1 1 d U
H12F H 0.3945 0.5530 0.3990 0.060 Uiso 1 1 calc R
H12G H 0.3274 0.5791 0.3724 0.060 Uiso 1 1 calc R
C129 C 0.3232(2) 0.5038(2) 0.3912(2) 0.0497(13) Uani 1 1 d U
H12H H 0.3455 0.4726 0.3895 0.060 Uiso 1 1 calc R
H12I H 0.2788 0.4997 0.3651 0.060 Uiso 1 1 calc R
C130 C 0.3289(2) 0.51312(17) 0.4541(2) 0.0398(12) Uani 1 1 d U
O1W O 0.15652(14) 0.48711(12) 0.41070(16) 0.0478(9) Uani 1 1 d D
H1WA H 0.1968(5) 0.4946(11) 0.4195(17) 0.057 Uiso 1 1 d D
H1WB H 0.1368(10) 0.4751(14) 0.3744(7) 0.057 Uiso 1 1 d D
O2W O 0.06427(14) 0.59612(13) 0.46926(18) 0.0519(9) Uani 1 1 d D
H2WA H 0.0584(18) 0.5863(10) 0.5012(11) 0.062 Uiso 1 1 d D
H2WB H 0.0310(12) 0.6108(13) 0.4418(6) 0.062 Uiso 1 1 d D
O3W O 0.33894(14) 0.44362(12) 0.56315(17) 0.0490(9) Uani 1 1 d D
H3WA H 0.3059(10) 0.4475(10) 0.5294(9) 0.059 Uiso 1 1 d D
H3WB H 0.3543(9) 0.4121(3) 0.5684(18) 0.059 Uiso 1 1 d D
O4W O 0.46911(14) 0.56008(12) 0.59177(17) 0.0479(9) Uani 1 1 d D
H4WA H 0.4692(17) 0.5729(11) 0.5584(5) 0.057 Uiso 1 1 d D
H4WB H 0.4692(17) 0.5828(9) 0.6186(13) 0.057 Uiso 1 1 d D
O5W O 0.24944(15) 0.34148(12) 0.63871(17) 0.0510(9) Uani 1 1 d D
H5WA H 0.2840(11) 0.3232(12) 0.6451(12) 0.061 Uiso 1 1 d D
H5WB H 0.2541(19) 0.3736(3) 0.6297(14) 0.061 Uiso 1 1 d D
O6W O 0.1933(2) 0.32649(16) 0.7796(2) 0.0848(14) Uani 1 1 d D
H6WA H 0.210(2) 0.3495(15) 0.8079(12) 0.102 Uiso 1 1 d D
H6WB H 0.1526(6) 0.320(2) 0.7705(9) 0.102 Uiso 1 1 d D
O7W O 0.36529(14) 0.20590(12) 0.63147(17) 0.0484(9) Uani 1 1 d D
H7WA H 0.3341(6) 0.2015(16) 0.6437(9) 0.058 Uiso 1 1 d D
H7WB H 0.3577(10) 0.2301(11) 0.6044(12) 0.058 Uiso 1 1 d D
O8W O 0.53953(18) 0.20924(16) 0.7710(2) 0.0800(14) Uani 1 1 d D
H8WA H 0.5460(13) 0.2369(11) 0.7934(15) 0.096 Uiso 1 1 d D
H8WB H 0.5723(7) 0.199(2) 0.7634(11) 0.096 Uiso 1 1 d D
O9W O 0.20610(15) 0.10516(13) 0.54592(17) 0.0500(9) Uani 1 1 d D
H9WA H 0.1887(10) 0.1224(12) 0.5124(10) 0.060 Uiso 1 1 d D
H9WB H 0.2456(6) 0.0954(9) 0.5541(18) 0.060 Uiso 1 1 d D
O10W O 0.09838(15) -0.01123(12) 0.57074(19) 0.0560(10) Uani 1 1 d D
H10A H 0.1121(15) -0.0423(3) 0.568(2) 0.067 Uiso 1 1 d D
H10B H 0.0872(19) -0.0074(10) 0.6012(12) 0.067 Uiso 1 1 d D
O11W O 0.26019(15) 0.06216(13) 0.39045(17) 0.0514(9) Uani 1 1 d D
H11J H 0.2270(10) 0.0560(12) 0.3993(17) 0.062 Uiso 1 1 d D
H11K H 0.2518(15) 0.0778(14) 0.3563(10) 0.062 Uiso 1 1 d D
O12W O 0.40092(15) -0.04551(13) 0.44922(18) 0.0550(10) Uani 1 1 d D
H12J H 0.3939(14) -0.0685(10) 0.4724(16) 0.066 Uiso 1 1 d D
H12K H 0.4137(17) -0.0591(12) 0.4228(8) 0.066 Uiso 1 1 d D
O13W O 0.08455(18) 0.10521(14) 0.25660(18) 0.0618(10) Uani 1 1 d D
H13A H 0.1158(8) 0.0826(8) 0.2684(17) 0.074 Uiso 1 1 d D
H13B H 0.0809(10) 0.1231(16) 0.2857(12) 0.074 Uiso 1 1 d D
O14W O -0.08275(19) 0.04611(19) 0.1342(2) 0.0826(13) Uani 1 1 d D
H14A H -0.0776(11) 0.0312(19) 0.1041(13) 0.099 Uiso 1 1 d D
H14B H -0.1067(15) 0.0277(18) 0.1477(9) 0.099 Uiso 1 1 d D
O15W O 0.17069(19) 0.21343(14) 0.16718(18) 0.0615(10) Uani 1 1 d D
H15A H 0.1988(9) 0.2177(18) 0.2038(6) 0.074 Uiso 1 1 d D
H15B H 0.1339(12) 0.2022(15) 0.1662(17) 0.092 Uiso 1 1 d D
O16W O 0.2339(3) 0.1386(2) 0.0528(3) 0.132(2) Uani 1 1 d D
H16A H 0.227(4) 0.1051(5) 0.050(3) 0.159 Uiso 1 1 d D
H16B H 0.226(4) 0.1538(16) 0.0185(16) 0.199 Uiso 1 1 d D
O17W O 0.05628(17) 0.34142(14) 0.17350(17) 0.0585(10) Uani 1 1 d D
H17A H 0.0888(9) 0.3443(16) 0.1629(14) 0.070 Uiso 1 1 d D
H17B H 0.0672(14) 0.3412(17) 0.2123(3) 0.070 Uiso 1 1 d D
O18W O -0.0995(2) 0.42829(15) 0.0743(2) 0.0867(16) Uani 1 1 d D
H18A H -0.0906(11) 0.4510(16) 0.0519(19) 0.104 Uiso 1 1 d D
H18B H -0.1347(9) 0.4110(8) 0.055(2) 0.104 Uiso 1 1 d D
O19W O 0.21962(17) 0.44791(14) 0.27352(18) 0.0594(10) Uani 1 1 d D
H19A H 0.1782(4) 0.4525(15) 0.2611(14) 0.071 Uiso 1 1 d D
H19B H 0.2318(17) 0.4159(6) 0.2836(17) 0.071 Uiso 1 1 d D
O20W O 0.2902(2) 0.5102(2) 0.1564(2) 0.1018(17) Uani 1 1 d D
H20D H 0.287(3) 0.5440(4) 0.153(2) 0.122 Uiso 1 1 d D
H20E H 0.3271(15) 0.4978(18) 0.159(2) 0.122 Uiso 1 1 d D

loop_
_atom_site_aniso_label
_atom_site_aniso_U_11
_atom_site_aniso_U_22
_atom_site_aniso_U_33
_atom_site_aniso_U_23
_atom_site_aniso_U_13
_atom_site_aniso_U_12
Ni1 0.0276(3) 0.0349(3) 0.0765(5) 0.0084(3) 0.0262(3) 0.0044(3)
Ni2 0.0273(3) 0.0364(3) 0.0655(5) 0.0059(3) 0.0213(3) 0.0038(3)
Ni3 0.0244(3) 0.0389(3) 0.0595(4) 0.0018(3) 0.0190(3) 0.0024(2)
Ni4 0.0641(4) 0.0368(4) 0.0819(6) 0.0075(4) 0.0469(4) 0.0131(3)
Ni5 0.0542(4) 0.0357(3) 0.0600(5) 0.0015(3) 0.0255(4) 0.0065(3)
Ni6 0.0385(4) 0.0369(3) 0.0758(5) -0.0035(4) 0.0174(4) 0.0075(3)
Ni7 0.0296(3) 0.0413(4) 0.0712(5) 0.0037(3) 0.0265(3) 0.0017(3)
Ni8 0.0282(3) 0.0399(3) 0.0725(5) -0.0050(3) 0.0244(3) -0.0013(3)
Ni9 0.0254(3) 0.0458(4) 0.0770(5) -0.0126(4) 0.0255(3) -0.0044(3)
Ni10 0.0524(4) 0.0506(4) 0.0704(5) 0.0049(4) 0.0254(4) 0.0026(3)
Ni11 0.0598(4) 0.0429(4) 0.0561(5) -0.0030(3) 0.0221(4) 0.0046(3)
Ni12 0.0922(6) 0.0544(5) 0.1074(7) -0.0139(5) 0.0635(6) -0.0048(4)
Ni13 0.0489(4) 0.0480(4) 0.0824(6) -0.0027(4) 0.0023(4) 0.0055(3)
Ni14 0.0561(4) 0.0531(4) 0.0571(5) -0.0059(4) 0.0109(4) 0.0012(3)
Ni15 0.0514(4) 0.0688(5) 0.0626(5) -0.0134(4) 0.0206(4) -0.0105(4)
O1 0.0281(16) 0.0297(17) 0.074(3) 0.0099(17) 0.0223(17) 0.0052(13)
O2 0.0269(17) 0.050(2) 0.076(3) 0.008(2) 0.0137(18) -0.0109(16)
O3 0.0316(17) 0.053(2) 0.072(3) 0.008(2) 0.0217(19) -0.0061(16)
O4 0.0263(17) 0.067(2) 0.097(3) -0.016(2) 0.0243(19) -0.0091(17)
O5 0.045(2) 0.050(2) 0.058(2) -0.0034(19) 0.0131(19) 0.0027(17)
O6 0.050(2) 0.039(2) 0.095(3) -0.007(2) 0.004(2) -0.0023(18)
O7 0.0312(17) 0.0385(18) 0.066(3) 0.0069(18) 0.0181(17) 0.0062(14)
O8 0.048(2) 0.046(2) 0.079(3) 0.000(2) 0.030(2) 0.0138(17)
O9 0.0348(18) 0.045(2) 0.072(3) -0.002(2) 0.030(2) 0.0065(16)
O10 0.0322(18) 0.059(2) 0.092(3) 0.016(2) 0.035(2) 0.0099(17)
O11 0.0323(17) 0.0366(17) 0.068(2) 0.0054(17) 0.0219(17) 0.0020(14)
O12 0.0323(18) 0.0330(18) 0.092(3) -0.0049(18) 0.0245(19) 0.0009(15)
O13 0.077(3) 0.0345(19) 0.065(3) -0.0035(19) 0.034(2) 0.0130(18)
O14 0.087(3) 0.058(3) 0.066(3) -0.004(2) 0.004(2) 0.020(2)
O15 0.060(2) 0.049(2) 0.116(4) 0.021(2) 0.055(3) 0.0238(18)
O16 0.063(3) 0.081(3) 0.160(5) 0.057(3) 0.079(3) 0.040(2)
O17 0.0230(16) 0.049(2) 0.081(3) 0.013(2) 0.0223(17) 0.0039(15)
O18 0.0316(17) 0.0436(19) 0.077(3) 0.0152(19) 0.0276(18) 0.0104(15)
O19 0.053(2) 0.043(2) 0.069(3) 0.009(2) 0.013(2) 0.0125(17)
O20 0.119(4) 0.076(3) 0.065(3) 0.019(2) 0.057(3) 0.022(3)
O21 0.042(2) 0.045(2) 0.098(3) -0.024(2) 0.031(2) -0.0048(16)
O22 0.041(2) 0.064(2) 0.117(4) -0.040(3) 0.031(2) -0.0032(18)
O23 0.0278(17) 0.0466(19) 0.079(3) -0.0116(19) 0.0230(17) -0.0064(15)
O24 0.0317(17) 0.063(2) 0.074(3) -0.015(2) 0.0275(18) -0.0075(17)
O25 0.0287(16) 0.0439(19) 0.072(3) -0.0014(19) 0.0220(18) 0.0028(15)
O26 0.041(2) 0.065(3) 0.090(3) 0.010(2) 0.030(2) 0.0171(18)
O27 0.0318(18) 0.044(2) 0.083(3) 0.009(2) 0.0230(19) 0.0057(15)
O28 0.0270(17) 0.053(2) 0.104(3) 0.001(2) 0.033(2) 0.0024(16)
O29 0.051(2) 0.038(2) 0.118(4) -0.002(2) 0.049(2) 0.0039(17)
O30 0.046(2) 0.0287(17) 0.078(3) 0.0028(17) 0.033(2) 0.0008(14)
O31 0.0267(16) 0.0430(19) 0.077(3) -0.0109(19) 0.0247(17) -0.0032(14)
O32 0.047(2) 0.0338(18) 0.097(3) -0.006(2) 0.039(2) -0.0160(15)
O33 0.0314(18) 0.057(2) 0.096(3) -0.010(2) 0.029(2) -0.0097(17)
O34 0.0386(19) 0.058(2) 0.075(3) 0.005(2) 0.024(2) -0.0022(17)
O35 0.063(3) 0.040(2) 0.060(3) 0.0088(18) 0.013(2) 0.0058(18)
O36 0.073(3) 0.080(3) 0.120(4) -0.013(3) 0.047(3) 0.015(2)
O37 0.067(2) 0.044(2) 0.069(3) 0.004(2) 0.033(2) 0.0043(18)
O38 0.089(3) 0.057(2) 0.057(3) -0.010(2) 0.036(2) 0.008(2)
O39 0.071(3) 0.058(2) 0.076(3) 0.011(2) 0.039(2) 0.004(2)
O40 0.048(2) 0.095(3) 0.100(3) 0.026(3) 0.042(2) 0.001(2)
O41 0.0362(18) 0.052(2) 0.069(3) -0.0007(19) 0.0240(19) -0.0014(16)
O42 0.0270(17) 0.048(2) 0.073(3) 0.0005(18) 0.0223(17) 0.0016(14)
O43 0.097(3) 0.058(2) 0.049(2) 0.004(2) 0.034(2) 0.000(2)
O44 0.079(3) 0.059(2) 0.066(3) 0.007(2) 0.013(2) 0.002(2)
O45 0.101(4) 0.079(4) 0.235(8) -0.039(5) 0.106(5) -0.012(3)
O46 0.133(5) 0.075(4) 0.409(14) -0.048(6) 0.161(8) -0.022(4)
O47 0.052(2) 0.051(2) 0.098(3) -0.009(2) 0.030(2) 0.0098(18)
O48 0.048(2) 0.106(4) 0.104(4) -0.053(3) 0.024(2) -0.007(2)
O49 0.065(3) 0.058(2) 0.053(3) -0.009(2) 0.000(2) -0.005(2)
O50 0.098(3) 0.079(3) 0.063(3) -0.009(3) 0.030(3) -0.012(3)
O51 0.066(3) 0.047(2) 0.127(4) -0.011(3) 0.035(3) -0.001(2)
O52 0.086(3) 0.071(3) 0.212(7) -0.015(4) 0.068(4) -0.010(3)
O53 0.060(2) 0.063(3) 0.093(3) 0.007(2) 0.033(2) 0.010(2)
O54 0.062(2) 0.042(2) 0.072(3) 0.0058(19) 0.035(2) 0.0055(18)
O55 0.051(2) 0.057(2) 0.062(3) 0.005(2) 0.0101(19) -0.0046(18)
O56 0.065(3) 0.053(2) 0.063(3) -0.002(2) 0.004(2) 0.008(2)
O57 0.047(2) 0.082(3) 0.096(3) -0.036(3) 0.015(2) -0.016(2)
O58 0.043(2) 0.142(4) 0.067(3) -0.035(3) 0.020(2) -0.010(3)
O59 0.0233(15) 0.053(2) 0.061(2) 0.0069(18) 0.0199(16) 0.0085(14)
O60 0.0206(16) 0.073(2) 0.062(2) 0.008(2) 0.0164(17) 0.0118(16)
N1 0.0247(19) 0.035(2) 0.083(3) 0.006(2) 0.024(2) 0.0110(17)
N2 0.037(2) 0.031(2) 0.064(3) -0.007(2) 0.018(2) -0.0038(17)
N3 0.095(4) 0.040(3) 0.090(4) 0.020(3) 0.064(4) 0.028(3)
N4 0.061(3) 0.037(2) 0.077(4) 0.008(3) 0.018(3) 0.024(2)
N5 0.035(2) 0.044(2) 0.071(3) 0.004(2) 0.031(2) -0.003(2)
N6 0.0250(19) 0.045(2) 0.074(3) -0.006(2) 0.024(2) -0.0020(18)
N7 0.047(2) 0.053(3) 0.062(3) -0.006(2) 0.017(2) -0.004(2)
N8 0.158(7) 0.078(4) 0.108(5) -0.020(4) 0.092(5) -0.026(4)
N9 0.052(3) 0.058(3) 0.066(4) 0.005(3) -0.002(3) 0.002(2)
N10 0.050(3) 0.064(3) 0.056(3) -0.001(3) 0.024(2) -0.018(2)
C1 0.043(3) 0.037(3) 0.059(4) 0.000(3) 0.020(3) 0.000(2)
C2 0.060(4) 0.057(4) 0.085(5) 0.005(3) 0.023(4) -0.001(3)
C3 0.071(4) 0.066(4) 0.089(5) 0.006(4) 0.024(4) -0.006(4)
C4 0.061(4) 0.050(3) 0.073(4) 0.009(3) 0.021(3) 0.002(3)
C5 0.048(3) 0.053(3) 0.063(4) 0.007(3) 0.020(3) 0.002(3)
C6 0.046(3) 0.031(3) 0.060(4) 0.003(3) 0.022(3) 0.003(2)
C7 0.059(4) 0.078(4) 0.105(6) 0.006(4) 0.023(4) -0.012(3)
C8 0.044(3) 0.045(3) 0.070(4) 0.013(3) 0.017(3) 0.008(2)
C9 0.043(3) 0.055(3) 0.052(3) 0.004(3) 0.017(3) 0.007(2)
C10 0.036(3) 0.043(3) 0.075(4) -0.005(3) 0.024(3) 0.004(2)
C11 0.051(3) 0.056(3) 0.063(4) 0.006(3) 0.023(3) 0.009(3)
C12 0.057(3) 0.052(3) 0.063(4) -0.005(3) 0.025(3) 0.001(3)
C13 0.045(3) 0.044(3) 0.053(4) 0.006(3) 0.010(3) 0.008(3)
C14 0.051(3) 0.051(3) 0.055(4) -0.005(3) 0.024(3) -0.002(3)
C15 0.050(3) 0.058(3) 0.071(4) 0.000(3) 0.026(3) 0.004(3)
C16 0.087(5) 0.088(5) 0.091(6) -0.008(5) 0.039(5) 0.009(4)
C17 0.098(6) 0.120(7) 0.095(6) -0.014(5) 0.047(5) 0.012(5)
C18 0.114(6) 0.105(6) 0.078(5) -0.003(5) 0.031(5) 0.034(5)
C19 0.059(3) 0.058(3) 0.063(4) 0.001(3) 0.021(3) 0.010(3)
C20 0.070(4) 0.080(4) 0.076(5) -0.003(4) 0.024(4) 0.014(4)
C21 0.058(3) 0.055(3) 0.068(4) 0.000(3) 0.020(3) 0.007(3)
C22 0.036(2) 0.034(3) 0.051(3) 0.004(2) 0.019(2) 0.001(2)
C23 0.032(3) 0.033(3) 0.070(4) 0.002(3) 0.023(3) 0.000(2)
C24 0.046(3) 0.044(3) 0.051(3) 0.002(3) 0.021(3) -0.001(2)
C25 0.046(3) 0.051(3) 0.057(4) 0.004(3) 0.020(3) 0.001(2)
C26 0.034(3) 0.047(3) 0.049(3) -0.008(3) 0.013(2) -0.008(2)
C27 0.087(5) 0.064(4) 0.079(5) -0.008(4) 0.042(4) 0.000(4)
C28 0.101(5) 0.062(4) 0.087(5) -0.014(4) 0.032(5) 0.010(4)
C29 0.166(10) 0.092(6) 0.124(8) -0.016(6) 0.038(8) 0.011(7)
C30 0.172(11) 0.109(8) 0.171(11) -0.014(8) 0.008(9) -0.021(8)
C31 0.110(6) 0.087(6) 0.102(6) -0.025(5) 0.012(5) -0.009(5)
C32 0.082(5) 0.068(4) 0.079(5) -0.011(4) 0.034(4) 0.003(4)
C33 0.102(7) 0.135(8) 0.112(7) -0.014(6) 0.006(6) 0.012(6)
C34 0.092(5) 0.073(5) 0.096(6) -0.011(4) 0.040(5) 0.003(4)
C35 0.068(4) 0.055(4) 0.081(5) 0.002(3) 0.040(4) 0.010(3)
C36 0.089(5) 0.059(4) 0.098(5) 0.012(4) 0.061(4) 0.014(4)
C37 0.063(3) 0.047(3) 0.064(4) 0.008(3) 0.036(3) 0.002(3)
C38 0.043(3) 0.040(3) 0.063(4) 0.011(3) 0.026(3) 0.007(2)
C39 0.038(3) 0.038(3) 0.060(3) 0.005(3) 0.027(3) 0.007(2)
C40 0.082(4) 0.053(4) 0.070(4) 0.004(3) 0.031(4) 0.000(3)
C41 0.080(5) 0.067(4) 0.104(6) 0.018(4) 0.037(4) 0.019(4)
C42 0.206(11) 0.078(6) 0.155(10) 0.012(7) 0.066(9) 0.020(7)
C43 0.179(10) 0.121(8) 0.143(9) 0.047(7) 0.098(8) 0.051(7)
C44 0.174(9) 0.104(7) 0.118(7) 0.023(6) 0.088(7) 0.029(7)
C45 0.109(6) 0.070(5) 0.088(5) 0.017(4) 0.055(5) 0.018(4)
C46 0.300(19) 0.30(2) 0.142(12) 0.008(13) 0.127(13) 0.070(17)
C47 0.094(5) 0.062(4) 0.084(5) 0.001(4) 0.032(5) 0.017(4)
C48 0.041(3) 0.052(3) 0.078(4) -0.003(3) 0.014(3) 0.008(3)
C49 0.037(3) 0.052(4) 0.079(4) -0.006(3) 0.015(3) 0.002(3)
C50 0.051(3) 0.048(3) 0.078(4) -0.013(3) 0.027(3) -0.002(3)
C51 0.040(3) 0.050(3) 0.060(4) -0.005(3) 0.019(3) 0.001(2)
C52 0.038(3) 0.033(3) 0.064(4) -0.001(3) 0.022(3) -0.002(2)
C53 0.062(4) 0.057(3) 0.068(4) 0.006(3) 0.031(3) 0.014(3)
C54 0.045(3) 0.062(4) 0.071(4) 0.005(3) 0.021(3) 0.009(3)
C55 0.096(6) 0.100(6) 0.097(6) -0.004(5) 0.040(5) 0.010(5)
C56 0.121(7) 0.129(7) 0.091(6) 0.009(6) 0.043(6) 0.021(6)
C57 0.094(5) 0.113(6) 0.092(6) 0.019(5) 0.031(5) 0.038(5)
C58 0.070(4) 0.071(4) 0.073(5) 0.001(4) 0.028(4) 0.005(3)
C59 0.083(5) 0.070(4) 0.108(6) 0.007(4) 0.052(5) 0.019(4)
C60 0.060(4) 0.055(3) 0.078(4) 0.007(3) 0.029(3) 0.022(3)
C61 0.037(3) 0.045(3) 0.063(4) 0.003(3) 0.022(3) -0.001(2)
C62 0.037(3) 0.039(3) 0.058(4) 0.006(3) 0.019(3) 0.000(2)
C63 0.043(3) 0.038(3) 0.059(4) 0.000(3) 0.021(3) -0.003(2)
C64 0.045(3) 0.053(3) 0.064(4) -0.003(3) 0.030(3) -0.005(2)
C65 0.048(3) 0.038(3) 0.061(4) 0.004(3) 0.027(3) 0.001(2)
C66 0.044(3) 0.039(3) 0.056(4) -0.005(3) 0.021(3) 0.002(2)
C67 0.050(3) 0.045(3) 0.069(4) -0.007(3) 0.029(3) -0.001(3)
C68 0.054(3) 0.053(3) 0.071(4) -0.002(3) 0.027(3) -0.004(3)
C69 0.069(4) 0.056(4) 0.086(5) -0.006(4) 0.037(4) -0.010(3)
C70 0.051(3) 0.055(3) 0.074(4) -0.013(3) 0.019(3) -0.005(3)
C71 0.040(3) 0.042(3) 0.066(4) -0.007(3) 0.022(3) 0.001(2)
C72 0.074(4) 0.074(4) 0.097(6) -0.005(4) 0.040(4) -0.012(4)
C73 0.046(3) 0.050(3) 0.062(4) -0.006(3) 0.018(3) 0.003(3)
C74 0.043(3) 0.050(3) 0.049(3) -0.006(3) 0.013(3) -0.001(2)
C75 0.040(3) 0.039(3) 0.054(4) -0.002(3) 0.019(3) 0.008(2)
C76 0.060(4) 0.065(4) 0.075(4) -0.005(3) 0.023(3) -0.003(3)
C77 0.064(4) 0.077(4) 0.073(5) -0.002(4) 0.018(4) 0.009(3)
C78 0.069(4) 0.058(4) 0.059(4) -0.004(3) 0.028(4) 0.004(3)
C79 0.059(3) 0.051(3) 0.059(4) -0.006(3) 0.016(3) -0.003(3)
C80 0.059(3) 0.051(3) 0.058(4) 0.002(3) 0.016(3) -0.005(3)
C81 0.078(4) 0.075(5) 0.080(5) -0.018(4) 0.037(4) -0.005(4)
C82 0.077(4) 0.050(4) 0.075(5) 0.004(3) 0.026(4) 0.006(3)
C83 0.085(4) 0.063(4) 0.059(4) -0.005(3) 0.027(4) -0.011(3)
C84 0.052(3) 0.054(3) 0.057(4) -0.002(3) 0.019(3) -0.005(3)
C85 0.087(5) 0.072(4) 0.078(5) -0.007(4) 0.032(4) -0.006(4)
C86 0.073(4) 0.050(3) 0.074(4) 0.002(3) 0.024(4) -0.005(3)
C87 0.049(3) 0.058(3) 0.062(4) -0.001(3) 0.025(3) -0.005(3)
C88 0.048(3) 0.083(5) 0.065(4) 0.001(4) 0.023(3) -0.006(3)
C89 0.056(3) 0.049(3) 0.067(4) 0.002(3) 0.025(3) -0.003(3)
C90 0.038(3) 0.047(3) 0.064(4) 0.001(3) 0.021(3) -0.001(2)
C91 0.041(3) 0.039(3) 0.056(3) -0.006(3) 0.025(3) -0.001(2)
C92 0.101(5) 0.061(4) 0.066(5) -0.004(4) 0.035(4) 0.011(4)
C93 0.092(5) 0.062(4) 0.061(4) -0.007(4) 0.020(4) 0.002(4)
C94 0.109(6) 0.086(5) 0.069(5) -0.008(5) 0.017(5) -0.001(5)
C95 0.139(8) 0.095(7) 0.094(7) -0.004(6) 0.024(6) 0.021(6)
C96 0.165(10) 0.105(7) 0.114(8) 0.008(6) 0.039(8) -0.002(7)
C97 0.119(6) 0.058(4) 0.073(5) 0.012(4) 0.034(5) 0.009(4)
C98 0.073(4) 0.084(5) 0.060(4) -0.003(4) 0.007(4) 0.001(4)
C99 0.149(9) 0.083(6) 0.108(7) -0.005(5) 0.065(7) 0.002(6)
C100 0.133(7) 0.083(5) 0.093(6) -0.012(5) 0.058(5) -0.016(5)
C101 0.158(10) 0.103(8) 0.200(12) -0.028(8) 0.101(9) -0.015(8)
C102 0.117(6) 0.066(4) 0.093(6) -0.007(4) 0.054(5) -0.005(4)
C103 0.076(4) 0.057(4) 0.088(5) -0.002(4) 0.034(4) 0.001(3)
C104 0.054(4) 0.065(4) 0.088(5) -0.014(4) 0.022(4) -0.004(3)
C105 0.064(4) 0.065(4) 0.063(5) 0.002(4) 0.019(4) 0.002(3)
C106 0.087(5) 0.067(4) 0.056(4) -0.005(4) 0.016(4) 0.004(4)
C107 0.108(6) 0.088(5) 0.070(5) 0.001(5) 0.015(5) -0.006(5)
C108 0.117(7) 0.099(6) 0.074(5) 0.006(5) 0.025(5) 0.020(5)
C109 0.114(6) 0.092(6) 0.075(6) 0.019(5) 0.018(5) 0.002(5)
C110 0.077(5) 0.083(5) 0.055(4) -0.009(4) 0.010(4) 0.005(4)
C111 0.086(5) 0.093(5) 0.081(5) -0.012(4) 0.033(4) 0.004(4)
C112 0.079(5) 0.053(4) 0.082(6) 0.009(4) 0.001(4) 0.001(3)
C113 0.090(5) 0.064(4) 0.100(6) 0.002(4) 0.023(5) -0.005(4)
C114 0.065(4) 0.065(5) 0.121(7) -0.007(5) 0.034(5) 0.013(4)
C115 0.073(5) 0.086(5) 0.090(6) 0.001(4) 0.028(4) -0.005(4)
C116 0.074(4) 0.054(4) 0.093(5) -0.009(4) 0.034(4) -0.009(3)
C117 0.062(4) 0.057(4) 0.063(4) 0.004(3) 0.023(3) 0.006(3)
C118 0.065(4) 0.054(4) 0.058(4) -0.007(3) 0.023(3) -0.014(3)
C119 0.076(4) 0.058(4) 0.070(4) 0.012(3) 0.031(4) 0.003(3)
C120 0.076(4) 0.060(4) 0.080(5) 0.009(4) 0.030(4) 0.010(3)
C121 0.090(5) 0.062(4) 0.088(5) 0.006(4) 0.023(4) 0.001(4)
C122 0.093(5) 0.064(4) 0.091(5) 0.002(4) 0.043(5) 0.003(4)
C123 0.085(5) 0.060(4) 0.065(4) -0.001(3) 0.037(4) -0.011(3)
C124 0.065(4) 0.062(4) 0.096(5) 0.005(4) 0.008(4) 0.009(3)
C125 0.062(4) 0.044(3) 0.071(4) -0.003(3) 0.027(3) -0.007(3)
C126 0.055(3) 0.061(4) 0.063(4) 0.000(3) 0.026(3) -0.012(3)
C127 0.060(4) 0.085(5) 0.066(4) -0.006(4) 0.027(3) -0.013(4)
C128 0.047(3) 0.051(3) 0.054(3) -0.002(3) 0.022(3) -0.009(2)
C129 0.037(3) 0.056(3) 0.052(3) 0.001(3) 0.014(2) -0.003(2)
C130 0.035(3) 0.037(3) 0.054(3) -0.004(2) 0.024(3) -0.001(2)
O1W 0.0256(16) 0.0422(19) 0.074(3) -0.0033(18) 0.0174(17) 0.0043(14)
O2W 0.0318(18) 0.051(2) 0.074(3) 0.000(2) 0.0215(19) 0.0078(15)
O3W 0.0264(16) 0.0371(18) 0.076(3) 0.0060(18) 0.0119(18) 0.0063(14)
O4W 0.0298(16) 0.048(2) 0.065(2) 0.0044(18) 0.0165(18) -0.0007(15)
O5W 0.052(2) 0.0318(18) 0.079(3) 0.0026(19) 0.036(2) 0.0068(16)
O6W 0.106(4) 0.061(3) 0.123(4) 0.006(3) 0.084(4) 0.015(2)
O7W 0.0336(17) 0.0321(17) 0.077(3) 0.0102(18) 0.0183(18) 0.0057(14)
O8W 0.059(2) 0.065(3) 0.093(3) -0.023(3) 0.005(2) 0.020(2)
O9W 0.0362(18) 0.045(2) 0.080(3) 0.0029(19) 0.0349(19) -0.0003(15)
O10W 0.0405(19) 0.0389(19) 0.098(3) 0.007(2) 0.037(2) 0.0010(16)
O11W 0.0392(18) 0.045(2) 0.076(3) -0.0062(19) 0.0278(19) 0.0056(16)
O12W 0.0333(18) 0.056(2) 0.081(3) -0.003(2) 0.0281(19) 0.0062(16)
O13W 0.070(3) 0.050(2) 0.071(3) 0.007(2) 0.034(2) 0.0047(19)
O14W 0.056(2) 0.117(4) 0.075(3) 0.006(3) 0.026(2) -0.011(3)
O15W 0.069(3) 0.047(2) 0.074(3) -0.002(2) 0.034(2) -0.0070(19)
O16W 0.199(7) 0.088(4) 0.184(7) -0.020(4) 0.155(6) -0.008(4)
O17W 0.059(2) 0.052(2) 0.058(3) 0.003(2) 0.016(2) 0.0161(19)
O18W 0.062(3) 0.053(3) 0.112(4) 0.004(3) -0.001(3) 0.017(2)
O19W 0.054(2) 0.051(2) 0.066(3) 0.003(2) 0.016(2) -0.0081(18)
O20W 0.085(3) 0.150(5) 0.083(3) -0.011(4) 0.047(3) -0.018(3)

loop_
_atom_type_symbol
_atom_type_description
_atom_type_scat_dispersion_real
_atom_type_scat_dispersion_imag
_atom_type_scat_source
C C 0.0033 0.0016 'International Tables Vol C Tables 4.2.6.8 and 6.1.1.4'
H H 0.0000 0.0000 'International Tables Vol C Tables 4.2.6.8 and 6.1.1.4'
N N 0.0061 0.0033 'International Tables Vol C Tables 4.2.6.8 and 6.1.1.4'
O O 0.0106 0.0060 'International Tables Vol C Tables 4.2.6.8 and 6.1.1.4'
Ni Ni 0.3393 1.1124 'International Tables Vol C Tables 4.2.6.8 and 6.1.1.4'

loop_
_geom_angle_atom_site_label_1
_geom_angle_atom_site_label_2
_geom_angle_atom_site_label_3
_geom_angle
N1 Ni1 O3 81.56(16)
N1 Ni1 O17 169.35(14)
O3 Ni1 O17 88.89(14)
N1 Ni1 O1 91.47(15)
O3 Ni1 O1 172.90(16)
O17 Ni1 O1 98.17(14)
N1 Ni1 O1W 94.44(15)
O3 Ni1 O1W 93.55(14)
O17 Ni1 O1W 90.82(14)
O1 Ni1 O1W 85.62(12)
N1 Ni1 O2W 89.37(16)
O3 Ni1 O2W 90.53(14)
O17 Ni1 O2W 86.00(15)
O1 Ni1 O2W 90.73(13)
O1W Ni1 O2W 174.78(14)
O1 Ni2 O59 86.91(14)
O1 Ni2 O18 99.77(13)
O59 Ni2 O18 90.74(14)
O1 Ni2 O7 170.43(14)
O59 Ni2 O7 100.54(14)
O18 Ni2 O7 86.24(13)
O1 Ni2 O8 94.65(14)
O59 Ni2 O8 178.33(14)
O18 Ni2 O8 89.60(15)
O7 Ni2 O8 77.84(15)
O1 Ni2 O2 77.93(13)
O59 Ni2 O2 90.46(15)
O18 Ni2 O2 177.34(13)
O7 Ni2 O2 95.87(13)
O8 Ni2 O2 89.27(15)
N2 Ni3 O7 91.51(16)
N2 Ni3 O60 168.79(15)
O7 Ni3 O60 99.29(14)
N2 Ni3 O9 81.42(17)
O7 Ni3 O9 172.90(16)
O60 Ni3 O9 87.81(15)
N2 Ni3 O3W 92.04(15)
O7 Ni3 O3W 85.05(13)
O60 Ni3 O3W 91.89(15)
O9 Ni3 O3W 94.46(13)
N2 Ni3 O4W 90.77(15)
O7 Ni3 O4W 91.70(13)
O60 Ni3 O4W 85.93(15)
O9 Ni3 O4W 89.09(13)
O3W Ni3 O4W 175.77(13)
N3 Ni4 O13 92.5(2)
N3 Ni4 O15 80.6(2)
O13 Ni4 O15 173.08(15)
N3 Ni4 O29 167.9(2)
O13 Ni4 O29 99.32(15)
O15 Ni4 O29 87.60(16)
N3 Ni4 O5W 92.73(17)
O13 Ni4 O5W 86.04(15)
O15 Ni4 O5W 93.86(16)
O29 Ni4 O5W 90.89(15)
N3 Ni4 O6W 89.08(19)
O13 Ni4 O6W 88.69(18)
O15 Ni4 O6W 91.56(19)
O29 Ni4 O6W 88.39(18)
O5W Ni4 O6W 174.50(17)
O11 Ni5 O30 91.47(14)
O11 Ni5 O19 101.13(15)
O30 Ni5 O19 85.30(14)
O11 Ni5 O13 85.45(14)
O30 Ni5 O13 100.21(15)
O19 Ni5 O13 171.37(16)
O11 Ni5 O20 176.51(18)
O30 Ni5 O20 91.41(18)
O19 Ni5 O20 77.14(18)
O13 Ni5 O20 95.98(17)
O11 Ni5 O14 91.24(17)
O30 Ni5 O14 176.57(18)
O19 Ni5 O14 96.22(16)
O13 Ni5 O14 77.92(16)
O20 Ni5 O14 86.0(2)
N4 Ni6 O12 169.49(19)
N4 Ni6 O19 92.0(2)
O12 Ni6 O19 97.99(15)
N4 Ni6 O21 80.4(2)
O12 Ni6 O21 89.70(15)
O19 Ni6 O21 172.30(15)
N4 Ni6 O7W 92.25(16)
O12 Ni6 O7W 91.88(13)
O19 Ni6 O7W 85.72(15)
O21 Ni6 O7W 93.67(15)
N4 Ni6 O8W 88.54(18)
O12 Ni6 O8W 88.03(16)
O19 Ni6 O8W 90.16(18)
O21 Ni6 O8W 90.49(18)
O7W Ni6 O8W 175.84(18)
N5 Ni7 O25 92.25(16)
N5 Ni7 O41 168.65(15)
O25 Ni7 O41 98.57(15)
N5 Ni7 O27 80.96(17)
O25 Ni7 O27 172.94(17)
O41 Ni7 O27 88.33(16)
N5 Ni7 O9W 92.69(16)
O25 Ni7 O9W 85.33(13)
O41 Ni7 O9W 91.61(15)
O27 Ni7 O9W 93.00(13)
N5 Ni7 O10W 89.47(16)
O25 Ni7 O10W 91.39(13)
O41 Ni7 O10W 86.86(16)
O27 Ni7 O10W 90.50(13)
O9W Ni7 O10W 176.13(14)
O25 Ni8 O31 170.33(14)
O25 Ni8 O42 99.69(14)
O31 Ni8 O42 87.47(15)
O25 Ni8 O23 87.03(14)
O31 Ni8 O23 99.49(14)
O42 Ni8 O23 90.43(14)
O25 Ni8 O26 79.29(15)
O31 Ni8 O26 93.36(16)
O42 Ni8 O26 178.13(15)
O23 Ni8 O26 91.08(15)
O25 Ni8 O32 94.62(15)
O31 Ni8 O32 78.65(15)
O42 Ni8 O32 91.11(14)
O23 Ni8 O32 177.53(14)
O26 Ni8 O32 87.42(16)
N6 Ni9 O24 168.51(15)
N6 Ni9 O31 91.71(16)
O24 Ni9 O31 98.94(15)
N6 Ni9 O33 80.14(17)
O24 Ni9 O33 89.28(16)
O31 Ni9 O33 171.76(17)
N6 Ni9 O11W 94.17(16)
O24 Ni9 O11W 91.01(15)
O31 Ni9 O11W 85.36(13)
O33 Ni9 O11W 94.01(15)
N6 Ni9 O12W 90.03(16)
O24 Ni9 O12W 85.52(15)
O31 Ni9 O12W 90.82(14)
O33 Ni9 O12W 90.36(14)
O11W Ni9 O12W 174.39(16)
O37 Ni10 N7 92.24(18)
O37 Ni10 O39 172.92(16)
N7 Ni10 O39 80.74(18)
O37 Ni10 O53 98.43(17)
N7 Ni10 O53 169.31(19)
O39 Ni10 O53 88.59(17)
O37 Ni10 O14W 91.00(17)
N7 Ni10 O14W 92.40(18)
O39 Ni10 O14W 90.30(18)
O53 Ni10 O14W 86.86(19)
O37 Ni10 O13W 85.75(16)
N7 Ni10 O13W 91.02(16)
O39 Ni10 O13W 93.33(16)
O53 Ni10 O13W 90.35(16)
O14W Ni10 O13W 175.37(17)
O35 Ni11 O54 90.55(16)
O35 Ni11 O43 101.15(17)
O54 Ni11 O43 84.86(16)
O35 Ni11 O37 85.38(16)
O54 Ni11 O37 100.37(15)
O43 Ni11 O37 171.67(17)
O35 Ni11 O44 177.63(18)
O54 Ni11 O44 91.41(17)
O43 Ni11 O44 77.72(18)
O37 Ni11 O44 95.56(17)
O35 Ni11 O38 91.24(16)
O54 Ni11 O38 177.26(16)
O43 Ni11 O38 96.82(17)
O37 Ni11 O38 77.72(16)
O44 Ni11 O38 86.85(17)
N8 Ni12 O43 94.9(3)
N8 Ni12 O45 80.3(3)
O43 Ni12 O45 174.9(2)
N8 Ni12 O36 169.3(3)
O43 Ni12 O36 95.50(18)
O45 Ni12 O36 89.4(3)
N8 Ni12 O16W 90.1(3)
O43 Ni12 O16W 92.4(2)
O45 Ni12 O16W 89.2(2)
O36 Ni12 O16W 86.8(2)
N8 Ni12 O15W 91.3(2)
O43 Ni12 O15W 87.69(16)
O45 Ni12 O15W 90.8(2)
O36 Ni12 O15W 91.78(18)
O16W Ni12 O15W 178.6(2)
O49 Ni13 N9 91.9(2)
O49 Ni13 O6 97.81(17)
N9 Ni13 O6 169.7(2)
O49 Ni13 O51 172.17(19)
N9 Ni13 O51 80.4(2)
O6 Ni13 O51 89.97(19)
O49 Ni13 O18W 90.02(19)
N9 Ni13 O18W 88.16(19)
O6 Ni13 O18W 88.54(17)
O51 Ni13 O18W 91.04(19)
O49 Ni13 O17W 86.44(16)
N9 Ni13 O17W 91.66(18)
O6 Ni13 O17W 92.23(15)
O51 Ni13 O17W 92.42(17)
O18W Ni13 O17W 176.5(2)
O5 Ni14 O49 98.94(17)
O5 Ni14 O47 90.30(17)
O49 Ni14 O47 86.91(16)
O5 Ni14 O55 87.20(16)
O49 Ni14 O55 170.17(16)
O47 Ni14 O55 100.81(16)
O5 Ni14 O50 175.78(18)
O49 Ni14 O50 78.89(19)
O47 Ni14 O50 93.18(19)
O55 Ni14 O50 94.49(18)
O5 Ni14 O56 89.54(16)
O49 Ni14 O56 93.93(16)
O47 Ni14 O56 179.17(18)
O55 Ni14 O56 78.37(16)
O50 Ni14 O56 87.01(18)
N10 Ni15 O55 91.05(18)
N10 Ni15 O57 82.02(19)
O55 Ni15 O57 173.06(17)
N10 Ni15 O48 170.16(18)
O55 Ni15 O48 98.59(17)
O57 Ni15 O48 88.35(17)
N10 Ni15 O20W 91.2(2)
O55 Ni15 O20W 90.43(19)
O57 Ni15 O20W 90.0(2)
O48 Ni15 O20W 86.8(2)
N10 Ni15 O19W 91.53(17)
O55 Ni15 O19W 86.82(16)
O57 Ni15 O19W 93.09(18)
O48 Ni15 O19W 90.96(19)
O20W Ni15 O19W 176.14(17)
C6 O1 Ni2 116.2(3)
C6 O1 Ni1 124.6(3)
Ni2 O1 Ni1 118.05(15)
C1 O2 C7 116.2(4)
C1 O2 Ni2 113.7(3)
C7 O2 Ni2 128.7(4)
C10 O3 Ni1 116.1(3)
C13 O5 Ni14 131.3(4)
C13 O6 Ni13 130.0(4)
C14 O7 Ni2 114.6(3)
C14 O7 Ni3 125.7(3)
Ni2 O7 Ni3 117.37(19)
C15 O8 C20 119.4(5)
C15 O8 Ni2 112.4(3)
C20 O8 Ni2 126.9(4)
C23 O9 Ni3 114.1(3)
C26 O11 Ni5 130.0(3)
C26 O12 Ni6 130.3(3)
C27 O13 Ni4 126.4(4)
C27 O13 Ni5 112.8(4)
Ni4 O13 Ni5 117.59(19)
C32 O14 C33 116.9(6)
C32 O14 Ni5 112.6(4)
C33 O14 Ni5 126.7(5)
C36 O15 Ni4 117.4(5)
C39 O17 Ni1 127.5(3)
C39 O18 Ni2 132.5(3)
C40 O19 Ni5 115.5(4)
C40 O19 Ni6 125.3(4)
Ni5 O19 Ni6 116.87(19)
C45 O20 C46 131.0(9)
C45 O20 Ni5 112.4(4)
C46 O20 Ni5 116.2(8)
C49 O21 Ni6 116.6(4)
C52 O23 Ni8 131.9(3)
C52 O24 Ni9 126.5(3)
C53 O25 Ni8 115.0(3)
C53 O25 Ni7 124.1(4)
Ni8 O25 Ni7 118.58(19)
C54 O26 C59 117.9(5)
C54 O26 Ni8 111.6(3)
C59 O26 Ni8 128.3(4)
C62 O27 Ni7 116.5(3)
C65 O29 Ni4 127.8(3)
C65 O30 Ni5 131.6(4)
C66 O31 Ni8 114.1(3)
C66 O31 Ni9 125.7(3)
Ni8 O31 Ni9 118.60(16)
C67 O32 C72 118.2(5)
C67 O32 Ni8 113.1(3)
C72 O32 Ni8 127.6(4)
C75 O33 Ni9 118.1(4)
C78 O35 Ni11 131.8(4)
C78 O36 Ni12 127.5(4)
C79 O37 Ni10 126.6(4)
C79 O37 Ni11 112.5(4)
Ni10 O37 Ni11 117.55(18)
C80 O38 C85 120.1(5)
C80 O38 Ni11 109.7(4)
C85 O38 Ni11 125.3(4)
C88 O39 Ni10 118.2(4)
C91 O41 Ni7 128.1(3)
C91 O42 Ni8 133.1(4)
C92 O43 Ni12 126.0(4)
C92 O43 Ni11 111.7(4)
Ni12 O43 Ni11 117.4(2)
C93 O44 C98 117.2(5)
C93 O44 Ni11 112.3(4)
C98 O44 Ni11 126.2(4)
C101 O45 Ni12 113.3(7)
C104 O47 Ni14 133.5(4)
C104 O48 Ni15 128.9(4)
C105 O49 Ni13 124.9(4)
C105 O49 Ni14 114.6(4)
Ni13 O49 Ni14 118.7(2)
C106 O50 C111 117.6(6)
C106 O50 Ni14 110.6(4)
C111 O50 Ni14 126.4(4)
C114 O51 Ni13 116.7(5)
C117 O53 Ni10 127.8(4)
C117 O54 Ni11 131.1(4)
C118 O55 Ni15 126.3(3)
C118 O55 Ni14 111.3(3)
Ni15 O55 Ni14 116.26(19)
C119 O56 C124 120.3(5)
C119 O56 Ni14 110.5(3)
C124 O56 Ni14 125.5(4)
C127 O57 Ni15 114.9(4)
C130 O59 Ni2 130.2(3)
C130 O60 Ni3 125.1(3)
C8 N1 C9 119.2(5)
C8 N1 Ni1 124.3(4)
C9 N1 Ni1 114.5(3)
C21 N2 C22 116.2(5)
C21 N2 Ni3 127.7(4)
C22 N2 Ni3 115.6(3)
C34 N3 C35 121.0(5)
C34 N3 Ni4 125.3(5)
C35 N3 Ni4 113.7(4)
C47 N4 C48 120.8(5)
C47 N4 Ni6 124.3(5)
C48 N4 Ni6 114.8(4)
C60 N5 C61 119.0(5)
C60 N5 Ni7 124.7(4)
C61 N5 Ni7 115.2(3)
C73 N6 C74 116.8(5)
C73 N6 Ni9 126.2(4)
C74 N6 Ni9 116.2(3)
C86 N7 C87 116.9(5)
C86 N7 Ni10 126.7(4)
C87 N7 Ni10 116.3(3)
C99 N8 C100 120.9(7)
C99 N8 Ni12 120.2(5)
C100 N8 Ni12 118.9(6)
C112 N9 C113 120.1(6)
C112 N9 Ni13 126.1(5)
C113 N9 Ni13 111.8(5)
C125 N10 C126 118.1(5)
C125 N10 Ni15 128.8(4)
C126 N10 Ni15 112.9(4)
O2 C1 C2 124.2(5)
O2 C1 C6 115.2(4)
C2 C1 C6 120.4(5)
C1 C2 C3 120.0(6)
C2 C3 C4 119.4(6)
C5 C4 C3 121.1(6)
C4 C5 C6 120.3(5)
C4 C5 C8 115.2(5)
C6 C5 C8 124.0(5)
O1 C6 C5 125.5(5)
O1 C6 C1 115.8(5)
C5 C6 C1 118.6(5)
N1 C8 C5 127.0(5)
N1 C9 C10 108.5(4)
N1 C9 C11 111.5(4)
C10 C9 C11 107.7(4)
O3 C10 O4 124.4(5)
O3 C10 C9 118.9(4)
O4 C10 C9 116.7(5)
C12 C11 C9 115.1(5)
C11 C12 C13 111.1(5)
O6 C13 O5 123.2(6)
O6 C13 C12 118.6(5)
O5 C13 C12 118.2(5)
O7 C14 C15 117.4(5)
O7 C14 C19 124.5(5)
C15 C14 C19 118.1(6)
O8 C15 C16 122.8(6)
O8 C15 C14 115.1(6)
C16 C15 C14 121.9(6)
C15 C16 C17 119.2(7)
C18 C17 C16 118.4(8)
C17 C18 C19 122.7(8)
C18 C19 C14 119.6(6)
C18 C19 C21 114.6(6)
C14 C19 C21 125.8(6)
N2 C21 C19 123.6(6)
N2 C22 C24 113.7(4)
N2 C22 C23 106.1(4)
C24 C22 C23 111.9(4)
O9 C23 O10 123.5(5)
O9 C23 C22 121.1(4)
O10 C23 C22 115.2(5)
C25 C24 C22 114.6(4)
C26 C25 C24 112.3(5)
O12 C26 O11 123.4(5)
O12 C26 C25 121.1(5)
O11 C26 C25 115.3(4)
O13 C27 C28 124.0(7)
O13 C27 C32 117.1(6)
C28 C27 C32 118.9(7)
C27 C28 C29 118.9(8)
C27 C28 C34 126.6(7)
C29 C28 C34 113.6(7)
C30 C29 C28 123.7(10)
C29 C30 C31 117.0(10)
C30 C31 C32 119.9(9)
O14 C32 C31 123.4(7)
O14 C32 C27 115.0(6)
C31 C32 C27 121.5(7)
N3 C34 C28 124.7(7)
C36 C35 C37 114.2(6)
C36 C35 N3 110.3(5)
C37 C35 N3 113.3(5)
O16 C36 O15 124.5(7)
O16 C36 C35 118.7(6)
O15 C36 C35 116.3(6)
C35 C37 C38 111.7(5)
C37 C38 C39 111.3(4)
O18 C39 O17 125.8(5)
O18 C39 C38 117.2(4)
O17 C39 C38 116.7(4)
O19 C40 C41 125.2(7)
O19 C40 C45 117.6(6)
C41 C40 C45 117.2(7)
C47 C41 C40 125.0(7)
C47 C41 C42 116.0(8)
C40 C41 C42 118.7(8)
C43 C42 C41 122.2(10)
C42 C43 C44 118.0(10)
C43 C44 C45 122.4(10)
O20 C45 C44 124.9(8)
O20 C45 C40 113.4(6)
C44 C45 C40 121.5(7)
N4 C47 C41 127.8(7)
N4 C48 C50 112.3(5)
N4 C48 C49 109.8(5)
C50 C48 C49 111.8(5)
O22 C49 O21 122.3(6)
O22 C49 C48 119.4(5)
O21 C49 C48 118.3(6)
C48 C50 C51 113.1(4)
C50 C51 C52 112.8(4)
O23 C52 O24 127.8(5)
O23 C52 C51 116.4(5)
O24 C52 C51 115.7(4)
O25 C53 C54 116.4(6)
O25 C53 C58 125.7(5)
C54 C53 C58 117.6(6)
O26 C54 C55 123.2(6)
O26 C54 C53 115.2(5)
C55 C54 C53 121.5(7)
C56 C55 C54 117.5(8)
C55 C56 C57 122.9(9)
C58 C57 C56 118.5(9)
C57 C58 C53 121.7(7)
C57 C58 C60 115.3(7)
C53 C58 C60 123.1(6)
N5 C60 C58 127.8(6)
N5 C61 C63 111.8(4)
N5 C61 C62 108.0(5)
C63 C61 C62 110.2(4)
O28 C62 O27 124.3(5)
O28 C62 C61 117.4(5)
O27 C62 C61 118.3(5)
C64 C63 C61 115.8(5)
C63 C64 C65 111.6(5)
O30 C65 O29 125.5(5)
O30 C65 C64 118.8(5)
O29 C65 C64 115.8(5)
O31 C66 C67 117.6(5)
O31 C66 C71 123.1(5)
C67 C66 C71 119.2(5)
O32 C67 C66 114.8(5)
O32 C67 C68 125.9(5)
C66 C67 C68 119.3(6)
C69 C68 C67 121.7(6)
C70 C69 C68 119.6(6)
C69 C70 C71 121.3(6)
C70 C71 C66 118.8(5)
C70 C71 C73 116.2(5)
C66 C71 C73 124.7(5)
N6 C73 C71 126.2(6)
N6 C74 C76 117.7(4)
N6 C74 C75 107.3(4)
C76 C74 C75 109.4(4)
O34 C75 O33 125.2(5)
O34 C75 C74 118.0(5)
O33 C75 C74 116.8(5)
C77 C76 C74 112.6(5)
C78 C77 C76 111.8(6)
O35 C78 O36 121.8(6)
O35 C78 C77 116.4(6)
O36 C78 C77 121.2(6)
O37 C79 C80 117.7(5)
O37 C79 C84 124.0(6)
C80 C79 C84 118.3(5)
O38 C80 C81 123.5(6)
O38 C80 C79 115.3(5)
C81 C80 C79 121.1(6)
C80 C81 C82 119.4(7)
C81 C82 C83 121.7(6)
C84 C83 C82 117.6(6)
C83 C84 C79 121.8(6)
C83 C84 C86 111.5(5)
C79 C84 C86 126.6(5)
N7 C86 C84 123.7(6)
C89 C87 N7 111.2(4)
C89 C87 C88 111.4(5)
N7 C87 C88 106.0(5)
O40 C88 O39 125.9(6)
O40 C88 C87 115.5(6)
O39 C88 C87 118.3(6)
C87 C89 C90 115.6(5)
C91 C90 C89 112.3(4)
O42 C91 O41 124.6(5)
O42 C91 C90 118.4(5)
O41 C91 C90 116.9(4)
O43 C92 C93 118.6(6)
O43 C92 C97 122.6(7)
C93 C92 C97 118.8(7)
O44 C93 C94 127.1(7)
O44 C93 C92 112.0(6)
C94 C93 C92 120.9(7)
C93 C94 C95 121.8(9)
C96 C95 C94 118.1(9)
C95 C96 C97 120.9(10)
C99 C97 C96 114.0(9)
C99 C97 C92 126.1(8)
C96 C97 C92 119.3(9)
C97 C99 N8 129.9(9)
N8 C100 C101 105.6(8)
N8 C100 C102 113.2(7)
C101 C100 C102 111.6(8)
O46 C101 O45 124.6(12)
O46 C101 C100 114.6(10)
O45 C101 C100 120.7(9)
C100 C102 C103 112.1(6)
C102 C103 C104 107.2(6)
O47 C104 O48 123.1(6)
O47 C104 C103 117.3(6)
O48 C104 C103 119.5(6)
O49 C105 C106 118.5(6)
O49 C105 C110 124.3(7)
C106 C105 C110 117.1(7)
C105 C106 C107 123.0(7)
C105 C106 O50 114.7(6)
C107 C106 O50 122.1(7)
C108 C107 C106 118.5(8)
C107 C108 C109 120.4(9)
C108 C109 C110 120.3(9)
C109 C110 C105 120.6(8)
C109 C110 C112 115.7(7)
C105 C110 C112 123.6(7)
N9 C112 C110 125.7(7)
C114 C113 N9 110.3(7)
C114 C113 C115 113.6(7)
N9 C113 C115 106.9(6)
O51 C114 O52 121.1(8)
O51 C114 C113 120.3(8)
O52 C114 C113 118.3(8)
C116 C115 C113 117.0(7)
C115 C116 C117 114.7(6)
O54 C117 O53 123.2(6)
O54 C117 C116 118.7(6)
O53 C117 C116 118.1(6)
O55 C118 C119 116.9(5)
O55 C118 C123 122.0(5)
C119 C118 C123 121.1(6)
O56 C119 C118 116.7(5)
O56 C119 C120 124.1(6)
C118 C119 C120 119.2(6)
C121 C120 C119 120.5(7)
C120 C121 C122 119.9(7)
C123 C122 C121 120.9(7)
C122 C123 C118 118.3(6)
C122 C123 C125 115.7(6)
C118 C123 C125 126.0(6)
N10 C125 C123 124.9(6)
C127 C126 N10 109.6(5)
C127 C126 C128 109.5(5)
N10 C126 C128 109.5(4)
O58 C127 O57 122.5(6)
O58 C127 C126 116.7(6)
O57 C127 C126 120.5(6)
C129 C128 C126 112.9(4)
C128 C129 C130 109.1(4)
O59 C130 O60 129.5(5)
O59 C130 C129 115.9(4)
O60 C130 C129 114.6(4)

loop_
_geom_bond_atom_site_label_1
_geom_bond_atom_site_label_2
_geom_bond_distance
Ni1 N1 2.012(5)
Ni1 O3 2.035(3)
Ni1 O17 2.035(4)
Ni1 O1 2.043(3)
Ni1 O1W 2.095(3)
Ni1 O2W 2.107(3)
Ni2 O1 2.001(3)
Ni2 O59 2.009(4)
Ni2 O18 2.016(3)
Ni2 O7 2.018(3)
Ni2 O8 2.095(4)
Ni2 O2 2.089(3)
Ni3 N2 1.970(5)
Ni3 O7 2.036(3)
Ni3 O60 2.066(4)
Ni3 O9 2.073(3)
Ni3 O3W 2.098(3)
Ni3 O4W 2.102(3)
Ni4 N3 1.994(5)
Ni4 O13 2.007(4)
Ni4 O15 2.015(4)
Ni4 O29 2.048(4)
Ni4 O5W 2.107(4)
Ni4 O6W 2.123(5)
Ni5 O11 2.005(4)
Ni5 O30 2.014(4)
Ni5 O19 2.016(4)
Ni5 O13 2.029(3)
Ni5 O20 2.072(4)
Ni5 O14 2.094(4)
Ni6 N4 2.012(4)
Ni6 O12 2.024(3)
Ni6 O19 2.039(4)
Ni6 O21 2.047(4)
Ni6 O7W 2.094(3)
Ni6 O8W 2.106(4)
Ni7 N5 2.000(5)
Ni7 O25 2.030(3)
Ni7 O41 2.046(4)
Ni7 O27 2.048(3)
Ni7 O9W 2.085(3)
Ni7 O10W 2.098(3)
Ni8 O25 1.993(4)
Ni8 O31 2.003(4)
Ni8 O42 2.007(3)
Ni8 O23 2.017(3)
Ni8 O26 2.099(4)
Ni8 O32 2.099(3)
Ni9 N6 1.980(5)
Ni9 O24 2.027(4)
Ni9 O31 2.030(3)
Ni9 O33 2.065(4)
Ni9 O11W 2.072(3)
Ni9 O12W 2.100(3)
Ni10 O37 1.995(4)
Ni10 N7 2.001(5)
Ni10 O39 2.036(4)
Ni10 O53 2.059(4)
Ni10 O14W 2.090(4)
Ni10 O13W 2.125(4)
Ni11 O35 2.001(4)
Ni11 O54 2.013(4)
Ni11 O43 2.010(4)
Ni11 O37 2.022(4)
Ni11 O44 2.069(4)
Ni11 O38 2.134(4)
Ni12 N8 1.948(7)
Ni12 O43 2.012(5)
Ni12 O45 2.051(6)
Ni12 O36 2.086(6)
Ni12 O16W 2.093(5)
Ni12 O15W 2.100(4)
Ni13 O49 2.002(5)
Ni13 N9 2.001(6)
Ni13 O6 2.032(4)
Ni13 O51 2.042(5)
Ni13 O18W 2.102(4)
Ni13 O17W 2.101(4)
Ni14 O5 2.004(4)
Ni14 O49 2.012(4)
Ni14 O47 2.020(4)
Ni14 O55 2.044(4)
Ni14 O50 2.103(5)
Ni14 O56 2.113(4)
Ni15 N10 2.012(5)
Ni15 O55 2.020(4)
Ni15 O57 2.045(4)
Ni15 O48 2.066(5)
Ni15 O20W 2.103(5)
Ni15 O19W 2.114(4)
O1 C6 1.327(6)
O2 C1 1.332(6)
O2 C7 1.436(6)
O3 C10 1.246(6)
O4 C10 1.271(6)
O5 C13 1.283(7)
O6 C13 1.218(6)
O7 C14 1.319(6)
O8 C15 1.358(7)
O8 C20 1.417(6)
O9 C23 1.217(6)
O10 C23 1.270(6)
O11 C26 1.304(6)
O12 C26 1.223(6)
O13 C27 1.360(8)
O14 C32 1.345(8)
O14 C33 1.484(8)
O15 C36 1.298(7)
O16 C36 1.234(8)
O17 C39 1.241(6)
O18 C39 1.238(5)
O19 C40 1.297(7)
O20 C45 1.391(8)
O20 C46 1.444(10)
O21 C49 1.250(7)
O22 C49 1.247(7)
O23 C52 1.206(6)
O24 C52 1.276(6)
O25 C53 1.340(7)
O26 C54 1.373(7)
O26 C59 1.441(6)
O27 C62 1.264(7)
O28 C62 1.241(6)
O29 C65 1.271(6)
O30 C65 1.233(6)
O31 C66 1.361(6)
O32 C67 1.349(7)
O32 C72 1.361(7)
O33 C75 1.225(6)
O34 C75 1.229(6)
O35 C78 1.242(7)
O36 C78 1.244(8)
O37 C79 1.357(7)
O38 C80 1.370(7)
O38 C85 1.435(7)
O39 C88 1.263(7)
O40 C88 1.235(7)
O41 C91 1.258(6)
O42 C91 1.245(5)
O43 C92 1.373(8)
O44 C93 1.394(8)
O44 C98 1.437(7)
O45 C101 1.303(11)
O46 C101 1.267(10)
O47 C104 1.217(7)
O48 C104 1.267(7)
O49 C105 1.326(8)
O50 C106 1.414(8)
O50 C111 1.404(7)
O51 C114 1.278(9)
O52 C114 1.319(9)
O53 C117 1.281(7)
O54 C117 1.223(7)
O55 C118 1.389(7)
O56 C119 1.354(7)
O56 C124 1.421(6)
O57 C127 1.287(7)
O58 C127 1.250(7)
O59 C130 1.237(5)
O60 C130 1.238(6)
N1 C8 1.269(6)
N1 C9 1.460(6)
N2 C21 1.294(7)
N2 C22 1.491(6)
N3 C34 1.335(9)
N3 C35 1.492(8)
N4 C47 1.313(9)
N4 C48 1.446(8)
N5 C60 1.260(7)
N5 C61 1.492(7)
N6 C73 1.267(6)
N6 C74 1.484(7)
N7 C86 1.326(7)
N7 C87 1.525(7)
N8 C99 1.461(12)
N8 C100 1.474(9)
N9 C112 1.196(9)
N9 C113 1.574(9)
N10 C125 1.229(7)
N10 C126 1.520(7)
C1 C2 1.383(8)
C1 C6 1.423(7)
C2 C3 1.423(9)
C3 C4 1.366(9)
C4 C5 1.406(8)
C5 C6 1.393(8)
C5 C8 1.455(8)
C9 C10 1.557(8)
C9 C11 1.568(8)
C11 C12 1.483(7)
C12 C13 1.517(8)
C14 C15 1.393(8)
C14 C19 1.398(8)
C15 C16 1.391(10)
C16 C17 1.405(11)
C17 C18 1.371(11)
C18 C19 1.381(10)
C19 C21 1.462(8)
C22 C24 1.525(7)
C22 C23 1.549(8)
C24 C25 1.526(7)
C25 C26 1.475(7)
C27 C28 1.361(10)
C27 C32 1.403(10)
C28 C29 1.385(13)
C28 C34 1.463(10)
C29 C30 1.396(15)
C30 C31 1.376(14)
C31 C32 1.401(10)
C35 C36 1.470(9)
C35 C37 1.468(8)
C37 C38 1.505(8)
C38 C39 1.553(7)
C40 C41 1.442(10)
C40 C45 1.391(10)
C41 C47 1.377(10)
C41 C42 1.383(13)
C42 C43 1.400(15)
C43 C44 1.349(13)
C44 C45 1.372(12)
C48 C50 1.499(8)
C48 C49 1.523(9)
C50 C51 1.499(8)
C51 C52 1.561(7)
C53 C54 1.428(8)
C53 C58 1.403(9)
C54 C55 1.387(10)
C55 C56 1.405(12)
C56 C57 1.382(12)
C57 C58 1.386(10)
C58 C60 1.454(8)
C61 C63 1.516(7)
C61 C62 1.538(7)
C63 C64 1.506(7)
C64 C65 1.520(7)
C66 C67 1.402(8)
C66 C71 1.402(8)
C67 C68 1.400(8)
C68 C69 1.345(9)
C69 C70 1.380(9)
C70 C71 1.401(7)
C71 C73 1.468(8)
C74 C76 1.540(8)
C74 C75 1.574(7)
C76 C77 1.529(9)
C77 C78 1.479(9)
C79 C80 1.391(9)
C79 C84 1.391(8)
C80 C81 1.374(9)
C81 C82 1.389(9)
C82 C83 1.379(9)
C83 C84 1.401(9)
C84 C86 1.458(9)
C87 C89 1.455(8)
C87 C88 1.569(9)
C89 C90 1.535(7)
C90 C91 1.512(8)
C92 C93 1.379(10)
C92 C97 1.426(10)
C93 C94 1.349(10)
C94 C95 1.378(12)
C95 C96 1.411(14)
C96 C97 1.361(12)
C97 C99 1.318(12)
C100 C101 1.491(12)
C100 C102 1.530(9)
C102 C103 1.536(10)
C103 C104 1.555(9)
C105 C106 1.388(10)
C105 C110 1.409(9)
C106 C107 1.358(10)
C107 C108 1.396(11)
C108 C109 1.375(12)
C109 C110 1.372(11)
C110 C112 1.493(11)
C113 C114 1.384(11)
C113 C115 1.573(10)
C115 C116 1.392(9)
C116 C117 1.516(8)
C118 C119 1.390(8)
C118 C123 1.395(8)
C119 C120 1.399(9)
C120 C121 1.373(9)
C121 C122 1.388(10)
C122 C123 1.398(9)
C123 C125 1.492(9)
C126 C127 1.477(9)
C126 C128 1.535(8)
C128 C129 1.518(7)
C129 C130 1.544(7)

loop_
_platon_squeeze_void_nr
_platon_squeeze_void_average_x
_platon_squeeze_void_average_y
_platon_squeeze_void_average_z
_platon_squeeze_void_volume
_platon_squeeze_void_count_electrons
1 -0.010 0.003 0.031 7579.5 3059.2
2 0.325 0.045 0.175 7.4 0.2
3 0.675 0.545 0.825 7.4 0.1
